data_7011133
loop_
_publ_author_name
'Michael I. Bruce'
'Karine Costuas'
'Jean-Fran\,cois Halet'
'Ben C. Hall'
'Paul J. Low'
'Brian K. Nicholson'
'Brian W. Skelton'
'Allan H. White'

_publ_section_title
;
 Preparation of buta-1,3-diynyl complexes of platinum(II) and their use
 in the construction of neutral molecular squares: synthesis,
 structural and theoretical characterisation of
 cyclo-{Pt(\m-CCCC)(dppe)}4 and related chemistry
;
_journal_issue 3
_journal_name_full 'J. Chem. Soc., Dalton Trans.'
_journal_page_first 383
_journal_page_last 398
_journal_paper_doi 10.1039/b107929h
_journal_year 2002
_chemical_formula_sum 'C129 H123 O5.5 P8 Pt4 S4.5'
_chemical_formula_weight 2933.81
_space_group_IT_number 14
_symmetry_cell_setting monoclinic
_symmetry_space_group_name_Hall '-P 2ybc'
_symmetry_space_group_name_H-M 'P 1 21/c 1'
_audit_creation_date 01-04-01
_audit_creation_method Xtal3.6
_cell_angle_alpha 90.00000
_cell_angle_beta 91.9370(10)
_cell_angle_gamma 90.00000
_cell_formula_units_Z 4
_cell_length_a 21.5240(10)
_cell_length_b 30.235(2)
_cell_length_c 19.1550(10)
_cell_measurement_reflns_used 7551
_cell_measurement_temperature 300
_cell_measurement_theta_max 28.3
_cell_measurement_theta_min 0
_cell_volume 12458.5(12)
_computing_cell_refinement 'Siemens SAINT (Siemens, 1995)'
_computing_data_collection 'Siemens SMART (Siemens, 1995)'
_computing_data_reduction xtal
_computing_molecular_graphics xtal
_computing_publication_material 'xtal BONDLA CIFIO'
_computing_structure_refinement xtal
_computing_structure_solution xtal
_diffrn_ambient_temperature 300
_diffrn_measurement_device_type
;
Bruker SMART CCD diffractometer
;
_diffrn_measurement_method '\w scans'
_diffrn_radiation_detector 'CCD area detector'
_diffrn_radiation_monochromator graphite
_diffrn_radiation_source Mo-K\a
_diffrn_radiation_type 'Mo K\a'
_diffrn_radiation_wavelength .71073
_diffrn_reflns_av_R_equivalents .145
_diffrn_reflns_av_sigmaI/netI .252
_diffrn_reflns_limit_h_max 25
_diffrn_reflns_limit_h_min -25
_diffrn_reflns_limit_k_max 35
_diffrn_reflns_limit_k_min 0
_diffrn_reflns_limit_l_max 22
_diffrn_reflns_limit_l_min 0
_diffrn_reflns_number 139421
_diffrn_reflns_theta_max 24.79
_diffrn_reflns_theta_min .95
_diffrn_standards_decay_% 0
_exptl_absorpt_coefficient_mu 4.707
_exptl_absorpt_correction_T_max .831
_exptl_absorpt_correction_T_min .6
_exptl_absorpt_correction_type multi-scan
_exptl_absorpt_process_details
;
SADABS; Sheldrick, 1996
;
_exptl_crystal_density_diffrn 1.564
_exptl_crystal_description rod
_exptl_crystal_F_000 5780
_exptl_crystal_size_max .35
_exptl_crystal_size_mid .1
_exptl_crystal_size_min .1
_refine_diff_density_max 2.019
_refine_diff_density_min -.86
_refine_ls_goodness_of_fit_all 1.035
_refine_ls_goodness_of_fit_ref 1.232
_refine_ls_hydrogen_treatment noref
_refine_ls_matrix_type atomblock
_refine_ls_number_constraints 0
_refine_ls_number_parameters 1365
_refine_ls_number_reflns 9947
_refine_ls_number_restraints 32
_refine_ls_R_factor_all .141
_refine_ls_R_factor_gt .052
_refine_ls_shift/su_max .282
_refine_ls_shift/su_mean .007
_refine_ls_structure_factor_coef F
_refine_ls_weighting_scheme calc
_refine_ls_wR_factor_all .064
_refine_ls_wR_factor_ref .05
_reflns_d_resolution_high .847
_reflns_d_resolution_low 21.42
_reflns_limit_h_max 25
_reflns_limit_h_min 0
_reflns_limit_k_max 35
_reflns_limit_k_min 0
_reflns_limit_l_max 22
_reflns_limit_l_min -22
_reflns_number_gt 9947
_reflns_number_total 21456
_reflns_threshold_expression 'F    > 4.00 sig(F   )'
_cod_data_source_file b107929h.txt
_cod_data_source_block br633
_cod_depositor_comments
;
The following automatic conversions were performed:
'_exptl_absorpt_correction_type' value 'multiscan' changed to 'multi-scan'
according to '/home/saulius/struct/CIF-dictionaries/cif_core.dic'
dictionary named 'cif_core.dic' version 2.4.1 from 2010-06-29.

Automatic conversion script
Id: cif_fix_enum 1555 2011-01-17 13:19:09Z saulius 
;
_cod_original_sg_symbol_Hall -p_2ybc
_cod_original_sg_symbol_H-M P_1_21/c_1
_cod_database_code 7011133

loop_
_symmetry_equiv_pos_as_xyz
+x,+y,+z
-x,1/2+y,1/2-z
-x,-y,-z
+x,1/2-y,1/2+z

loop_
_atom_site_label
_atom_site_fract_x
_atom_site_fract_y
_atom_site_fract_z
_atom_site_U_iso_or_equiv
_atom_site_adp_type
_atom_site_calc_flag
_atom_site_calc_attached_atom
_atom_site_occupancy
_atom_site_disorder_assembly
_atom_site_disorder_group
Pt1 .01329(3) .572987(16) .31127(3) .0527(4) Uani ? ? 1.00000 ? ?
Pt2 .35615(3) .64199(2) .37486(3) .0710(4) Uani ? ? 1.00000 ? ?
Pt3 .48229(3) .436013(18) .18181(3) .0618(4) Uani ? ? 1.00000 ? ?
Pt4 .13606(3) .372122(18) .10258(3) .0562(4) Uani ? ? 1.00000 ? ?
P11 -.02734(18) .63556(11) .35783(19) .055(3) Uani ? ? 1.00000 ? ?
C111 -.1005(6) .6211(4) .3964(7) .069(10) Uani ? ? 1.00000 ? ?
C1111 -.0496(6) .6747(4) .2894(6) .055(9) Uani ? ? 1.00000 ? ?
C1112 -.0145(7) .6763(4) .2318(7) .078(11) Uani ? ? 1.00000 ? ?
C1113 -.0273(8) .7059(5) .1777(8) .090(13) Uani ? ? 1.00000 ? ?
C1114 -.0775(9) .7338(5) .1837(8) .108(15) Uani ? ? 1.00000 ? ?
C1115 -.1137(9) .7322(5) .2428(8) .110(14) Uani ? ? 1.00000 ? ?
C1116 -.0983(7) .7030(4) .2946(7) .073(11) Uani ? ? 1.00000 ? ?
C1121 .0142(6) .6677(4) .4233(6) .056(9) Uani ? ? 1.00000 ? ?
C1122 .0696(7) .6862(4) .4071(7) .067(10) Uani ? ? 1.00000 ? ?
C1123 .1055(7) .7101(5) .4562(8) .082(11) Uani ? ? 1.00000 ? ?
C1124 .0847(7) .7155(4) .5212(7) .073(11) Uani ? ? 1.00000 ? ?
C1125 .0296(8) .6981(4) .5387(7) .084(12) Uani ? ? 1.00000 ? ?
C1126 -.0059(7) .6743(4) .4888(7) .071(10) Uani ? ? 1.00000 ? ?
P12 -.08297(19) .54357(11) .3250(2) .062(3) Uani ? ? 1.00000 ? ?
C121 -.1356(6) .5890(4) .3488(8) .071(10) Uani ? ? 1.00000 ? ?
C1211 -.1217(6) .5148(4) .2532(7) .065(10) Uani ? ? 1.00000 ? ?
C1212 -.1026(8) .5179(6) .1898(7) .108(14) Uani ? ? 1.00000 ? ?
C1213 -.1314(9) .4942(7) .1342(8) .143(17) Uani ? ? 1.00000 ? ?
C1214 -.1820(8) .4690(6) .1466(9) .117(15) Uani ? ? 1.00000 ? ?
C1215 -.2061(9) .4663(6) .2159(9) .131(17) Uani ? ? 1.00000 ? ?
C1216 -.1741(8) .4896(6) .2665(9) .109(14) Uani ? ? 1.00000 ? ?
C1221 -.0836(6) .5035(4) .3963(7) .067(10) Uani ? ? 1.00000 ? ?
C1222 -.0483(9) .4685(5) .3952(9) .125(16) Uani ? ? 1.00000 ? ?
C1223 -.0466(9) .4388(6) .4486(10) .139(18) Uani ? ? 1.00000 ? ?
C1224 -.0823(9) .4418(5) .5021(8) .112(15) Uani ? ? 1.00000 ? ?
C1225 -.1174(11) .4761(6) .5075(11) .152(18) Uani ? ? 1.00000 ? ?
C1226 -.1213(10) .5089(5) .4520(11) .144(18) Uani ? ? 1.00000 ? ?
C11 .0976(7) .5961(4) .3112(7) .066(10) Uani ? ? 1.00000 ? ?
C12 .1523(6) .6071(4) .3164(8) .072(10) Uani ? ? 1.00000 ? ?
C13 .2141(7) .6200(4) .3286(7) .075(11) Uani ? ? 1.00000 ? ?
C14 .2689(7) .6288(4) .3441(8) .084(12) Uani ? ? 1.00000 ? ?
P21 .4554(2) .65756(17) .4077(3) .123(4) Uani ? ? 1.00000 ? ?
C2111 .5095(7) .6673(5) .3422(10) .112(14) Uani ? ? 1.00000 ? ?
C2112 .5349(16) .6288(10) .2956(16) .099(11) Uiso ? ? .50000 ? ?
C2113 .5703(16) .6304(11) .2355(17) .108(12) Uiso ? ? .50000 ? ?
C2114 .5870(16) .6699(10) .2018(17) .102(11) Uiso ? ? .50000 ? ?
C2115 .5659(14) .7070(9) .2362(15) .079(9) Uiso ? ? .50000 ? ?
C2116 .5259(14) .7054(9) .2963(15) .076(9) Uiso ? ? .50000 ? ?
C2112' .5220(15) .6394(10) .3049(16) .095(11) Uiso ? ? .50000 ? ?
C2113' .5629(16) .6533(10) .2434(17) .104(12) Uiso ? ? .50000 ? ?
C2114' .5826(16) .6918(11) .2474(17) .107(12) Uiso ? ? .50000 ? ?
C2115' .5620(15) .7218(9) .2939(16) .087(10) Uiso ? ? .50000 ? ?
C2116' .5294(15) .7103(10) .3521(16) .091(10) Uiso ? ? .50000 ? ?
C2121 .4961(11) .6233(7) .4668(11) .163(9) Uiso ? ? 1.00000 ? ?
C2122 .5532(18) .5958(12) .476(2) .130(14) Uiso ? ? .50000 ? ?
C2123 .582(2) .5650(14) .522(2) .163(18) Uiso ? ? .50000 ? ?
C2124 .5388(18) .5402(11) .5571(19) .124(14) Uiso ? ? .50000 ? ?
C2125 .486(2) .5491(15) .548(2) .19(2) Uiso ? ? .50000 ? ?
C2126 .4520(18) .5905(12) .512(2) .127(14) Uiso ? ? .50000 ? ?
C2122' .565(2) .6405(13) .477(2) .146(16) Uiso ? ? .50000 ? ?
C2123' .592(2) .6161(14) .533(2) .176(19) Uiso ? ? .50000 ? ?
C2124' .555(2) .5859(12) .564(2) .140(15) Uiso ? ? .50000 ? ?
C2125' .491(2) .5765(15) .563(2) .19(2) Uiso ? ? .50000 ? ?
C2126' .4783(17) .5923(11) .4847(17) .108(12) Uiso ? ? .50000 ? ?
C211 .4542(11) .7194(8) .4319(13) .061(19) Uani ? ? .50000 ? ?
C211' .4500(14) .6942(9) .4912(15) .08(2) Uani ? ? .50000 ? ?
C221 .4022(7) .7227(4) .4782(8) .086(12) Uani ? ? 1.00000 ? ?
P22 .3292(2) .69812(12) .4466(2) .069(3) Uani ? ? 1.00000 ? ?
C2211 .2842(7) .7453(4) .4126(7) .070(11) Uani ? ? 1.00000 ? ?
C2212 .2512(8) .7414(5) .3499(8) .093(13) Uani ? ? 1.00000 ? ?
C2213 .2167(9) .7757(5) .3239(9) .120(16) Uani ? ? 1.00000 ? ?
C2214 .2110(9) .8141(6) .3627(10) .124(16) Uani ? ? 1.00000 ? ?
C2215 .2456(9) .8191(5) .4236(10) .129(17) Uani ? ? 1.00000 ? ?
C2216 .2818(8) .7843(5) .4480(9) .107(14) Uani ? ? 1.00000 ? ?
C2221 .2908(7) .6799(4) .5234(7) .075(11) Uani ? ? 1.00000 ? ?
C2222 .2518(9) .6446(6) .5200(9) .132(17) Uani ? ? 1.00000 ? ?
C2223 .2201(9) .6303(7) .5838(11) .15(2) Uani ? ? 1.00000 ? ?
C2224 .2344(11) .6472(8) .6479(9) .17(2) Uani ? ? 1.00000 ? ?
C2225 .2637(17) .6821(10) .6418(12) .31(4) Uani ? ? 1.00000 ? ?
C2226 .2967(11) .6968(7) .5845(9) .18(2) Uani ? ? 1.00000 ? ?
C21 .3846(7) .5896(5) .3214(8) .092(12) Uani ? ? 1.00000 ? ?
C22 .4053(7) .5576(5) .2905(8) .083(11) Uani ? ? 1.00000 ? ?
C23 .4303(7) .5214(4) .2565(7) .077(11) Uani ? ? 1.00000 ? ?
C24 .4508(7) .4899(4) .2271(7) .076(11) Uani ? ? 1.00000 ? ?
P31 .52577(19) .37356(12) .1373(2) .064(3) Uani ? ? 1.00000 ? ?
C311 .5996(6) .3896(4) .1021(8) .076(11) Uani ? ? 1.00000 ? ?
C3111 .4858(6) .3391(4) .0713(6) .061(10) Uani ? ? 1.00000 ? ?
C3112 .4291(7) .3227(4) .0868(7) .074(11) Uani ? ? 1.00000 ? ?
C3113 .3992(7) .2973(4) .0343(8) .084(12) Uani ? ? 1.00000 ? ?
C3114 .4240(8) .2900(5) -.0281(7) .095(13) Uani ? ? 1.00000 ? ?
C3115 .4804(7) .3070(5) -.0418(8) .088(12) Uani ? ? 1.00000 ? ?
C3116 .5115(7) .3315(4) .0083(7) .077(11) Uani ? ? 1.00000 ? ?
C3121 .5476(6) .3352(4) .2049(7) .070(10) Uani ? ? 1.00000 ? ?
C3122 .5143(8) .3351(5) .2657(8) .103(14) Uani ? ? 1.00000 ? ?
C3123 .5272(9) .3008(7) .3161(8) .132(17) Uani ? ? 1.00000 ? ?
C3124 .5713(9) .2714(6) .3076(10) .140(18) Uani ? ? 1.00000 ? ?
C3125 .6047(9) .2729(6) .2482(9) .133(17) Uani ? ? 1.00000 ? ?
C3126 .5930(8) .3030(5) .1971(8) .100(13) Uani ? ? 1.00000 ? ?
P32 .58151(19) .46269(12) .1861(2) .066(3) Uani ? ? 1.00000 ? ?
C321 .6341(7) .4185(5) .1553(8) .083(12) Uani ? ? 1.00000 ? ?
C3211 .5909(6) .5081(4) .1252(7) .070(10) Uani ? ? 1.00000 ? ?
C3212 .5441(8) .5239(5) .0907(9) .112(15) Uani ? ? 1.00000 ? ?
C3213 .5497(9) .5572(6) .0416(10) .135(17) Uani ? ? 1.00000 ? ?
C3214 .6023(10) .5757(6) .0317(10) .132(17) Uani ? ? 1.00000 ? ?
C3215 .6533(9) .5629(6) .0723(13) .16(2) Uani ? ? 1.00000 ? ?
C3216 .6466(9) .5284(5) .1214(11) .138(17) Uani ? ? 1.00000 ? ?
C3221 .6155(8) .4824(5) .2680(8) .103(14) Uani ? ? 1.00000 ? ?
C3222 .6465(12) .4535(7) .3141(11) .19(2) Uani ? ? 1.00000 ? ?
C3223 .6748(12) .4736(9) .3789(10) .22(3) Uani ? ? 1.00000 ? ?
C3224 .6701(12) .5199(7) .3800(14) .22(3) Uani ? ? 1.00000 ? ?
C3225 .638(2) .5364(9) .3444(18) .42(5) Uani ? ? 1.00000 ? ?
C3226 .6221(17) .5197(7) .2810(14) .34(4) Uani ? ? 1.00000 ? ?
C31 .3931(6) .4155(4) .1685(8) .074(11) Uani ? ? 1.00000 ? ?
C32 .3408(7) .4083(4) .1518(8) .077(11) Uani ? ? 1.00000 ? ?
C33 .2767(7) .3986(4) .1342(7) .073(11) Uani ? ? 1.00000 ? ?
C34 .2248(6) .3899(4) .1185(7) .062(9) Uani ? ? 1.00000 ? ?
P41 .0369(2) .34700(14) .0879(2) .077(3) Uani ? ? 1.00000 ? ?
C411 .0466(8) .2875(6) .0613(10) .130(17) Uani ? ? 1.00000 ? ?
C4111 -.0110(6) .3722(4) .0212(6) .117(6) Uiso ? ? 1.00000 ? ?
C4112 .0098(8) .4030(8) -.0211(12) .090(10) Uiso ? ? .50000 ? ?
C4113 -.0272(11) .4172(7) -.0796(12) .096(11) Uiso ? ? .50000 ? ?
C4114 -.0782(11) .3959(8) -.0986(11) .103(12) Uiso ? ? .50000 ? ?
C4115 -.0992(12) .3621(10) -.0596(16) .168(14) Uiso ? ? .50000 ? ?
C4116 -.0633(11) .3479(7) .0011(11) .088(10) Uiso ? ? .50000 ? ?
C4112' .0179(9) .4173(8) .0112(18) .146(16) Uiso ? ? .50000 ? ?
C4113' -.0146(14) .4513(9) -.034(3) .30(3) Uiso ? ? .50000 ? ?
C4114' -.0768(15) .4438(9) -.056(3) .36(4) Uiso ? ? .50000 ? ?
C4115' -.1052(12) .3994(11) -.046(2) .36(4) Uiso ? ? .50000 ? ?
C4116' -.0749(12) .3671(8) .0029(19) .24(2) Uiso ? ? .50000 ? ?
C4121 -.0127(6) .3443(4) .1635(7) .071(10) Uani ? ? 1.00000 ? ?
C4122 -.0349(7) .3818(5) .1878(8) .090(12) Uani ? ? 1.00000 ? ?
C4123 -.0715(8) .3819(6) .2455(9) .123(16) Uani ? ? 1.00000 ? ?
C4124 -.0813(8) .3440(7) .2809(9) .134(16) Uani ? ? 1.00000 ? ?
C4125 -.0589(8) .3083(6) .2593(9) .118(15) Uani ? ? 1.00000 ? ?
C4126 -.0250(8) .3039(5) .1977(10) .117(16) Uani ? ? 1.00000 ? ?
P42 .16373(18) .31275(11) .0372(2) .057(3) Uani ? ? 1.00000 ? ?
C421 .0933(7) .2842(4) .0085(7) .074(11) Uani ? ? 1.00000 ? ?
C4211 .1988(7) .3270(4) -.0424(7) .074(11) Uani ? ? 1.00000 ? ?
C4212 .1831(9) .3664(6) -.0763(9) .131(17) Uani ? ? 1.00000 ? ?
C4213 .2040(11) .3771(7) -.1457(9) .16(2) Uani ? ? 1.00000 ? ?
C4214 .2442(10) .3496(6) -.1747(9) .140(18) Uani ? ? 1.00000 ? ?
C4215 .2586(9) .3134(6) -.1464(9) .133(17) Uani ? ? 1.00000 ? ?
C4216 .2375(9) .3013(5) -.0784(8) .112(15) Uani ? ? 1.00000 ? ?
C4221 .2110(6) .2706(4) .0800(7) .062(10) Uani ? ? 1.00000 ? ?
C4222 .2429(7) .2805(4) .1397(7) .067(10) Uani ? ? 1.00000 ? ?
C4223 .2790(8) .2480(5) .1735(8) .098(13) Uani ? ? 1.00000 ? ?
C4224 .2828(8) .2055(5) .1466(8) .104(14) Uani ? ? 1.00000 ? ?
C4225 .2501(8) .1950(5) .0881(8) .099(13) Uani ? ? 1.00000 ? ?
C4226 .2137(7) .2275(5) .0540(7) .080(11) Uani ? ? 1.00000 ? ?
C41 .1083(6) .4241(4) .1560(7) .063(10) Uani ? ? 1.00000 ? ?
C42 .0896(7) .4549(4) .1875(7) .067(10) Uani ? ? 1.00000 ? ?
C43 .0651(6) .4905(4) .2280(7) .065(10) Uani ? ? 1.00000 ? ?
C44 .0453(6) .5201(4) .2622(7) .059(9) Uani ? ? 1.00000 ? ?
C101 .0991(13) .4053(8) .3593(13) .24(3) Uani ? ? 1.00000 ? ?
C102 .1745(14) .3541(8) .3013(11) .22(3) Uani ? ? 1.00000 ? ?
S1 .1168(4) .3517(2) .3578(4) .186(7) Uani ? ? 1.00000 ? ?
O1 .1421(7) .3372(5) .4257(7) .163(13) Uani ? ? 1.00000 ? ?
C201 .2759(16) .6548(14) .163(2) .42(3) Uiso ? ? 1.00000 ? ?
C202 .394(2) .6136(10) .156(3) .54(7) Uani ? ? 1.00000 ? ?
S2 .3582(6) .6631(3) .1535(5) .352(14) Uani ? ? 1.00000 ? ?
O2 .3650(8) .6905(5) .0911(8) .221(18) Uani ? ? 1.00000 ? ?
C301 .337(2) .5170(10) .0767(19) .38(5) Uani ? ? 1.00000 ? ?
C302 .2108(18) .5091(12) .059(2) .36(2) Uiso ? ? 1.00000 ? ?
S3 .2602(16) .5476(8) .0760(13) .47(4) Uani ? ? .50000 ? ?
S3' .2715(6) .5276(4) .0315(7) .163(12) Uani ? ? .50000 ? ?
O3 .2711(8) .5716(5) .0059(9) .204(16) Uani ? ? 1.00000 ? ?
C401 .2520(14) .4930(8) .2833(14) .26(4) Uani ? ? 1.00000 ? ?
C402 .2870(16) .5161(9) .4087(13) .26(4) Uani ? ? 1.00000 ? ?
S4 .2962(6) .4785(3) .3560(7) .141(10) Uani ? ? .50000 ? ?
S4' .2428(9) .4789(6) .3700(9) .236(18) Uani ? ? .50000 ? ?
O4 .2688(9) .4369(5) .3906(11) .27(2) Uani ? ? 1.00000 ? ?
C501 .316(2) .3222(10) .427(2) .22(2) Uiso ? ? .50000 ? ?
C502 .3439(13) .3607(8) .3050(12) .07(2) Uani ? ? .50000 ? ?
S5 .3531(8) .3161(4) .3633(6) .238(18) Uani ? ? .50000 ? ?
O5 .3490(13) .2797(7) .3387(10) .16(3) Uani ? ? .50000 ? ?
O01 .2214(8) .4003(4) .5005(7) .174(14) Uani ? ? 1.00000 ? ?
H1112 .02089 .65699 .22632 .09800 Uiso ? ? 1.00000 ? ?
H1113 -.00176 .70688 .13575 .11300 Uiso ? ? 1.00000 ? ?
H1114 -.08931 .75315 .14371 .12000 Uiso ? ? 1.00000 ? ?
H1115 -.14708 .75360 .24433 .12900 Uiso ? ? 1.00000 ? ?
H1116 -.12397 .70276 .33558 .09500 Uiso ? ? 1.00000 ? ?
H1122 .08686 .68396 .35966 .09600 Uiso ? ? 1.00000 ? ?
H1123 .14631 .72413 .44495 .10000 Uiso ? ? 1.00000 ? ?
H1124 .10923 .73198 .55767 .09600 Uiso ? ? 1.00000 ? ?
H1125 .01641 .70173 .58673 .09900 Uiso ? ? 1.00000 ? ?
H1126 -.04593 .66336 .50360 .08600 Uiso ? ? 1.00000 ? ?
H111a -.12609 .64676 .40358 .08400 Uiso ? ? 1.00000 ? ?
H111b -.09397 .60720 .44168 .08400 Uiso ? ? 1.00000 ? ?
H121a -.17195 .57624 .37208 .08700 Uiso ? ? 1.00000 ? ?
H121b -.15216 .60340 .30783 .08700 Uiso ? ? 1.00000 ? ?
H1212 -.06681 .53614 .18177 .11400 Uiso ? ? 1.00000 ? ?
H1213 -.11326 .49630 .08696 .16800 Uiso ? ? 1.00000 ? ?
H1214 -.20082 .45208 .10760 .13200 Uiso ? ? 1.00000 ? ?
H1215 -.23951 .44686 .21997 .14800 Uiso ? ? 1.00000 ? ?
H1216 -.19050 .48857 .31311 .13000 Uiso ? ? 1.00000 ? ?
H1222 -.01667 .46537 .35799 .14300 Uiso ? ? 1.00000 ? ?
H1223 -.01983 .41298 .44658 .15800 Uiso ? ? 1.00000 ? ?
H1224 -.08106 .41832 .53631 .13000 Uiso ? ? 1.00000 ? ?
H1225 -.14189 .48030 .54847 .18300 Uiso ? ? 1.00000 ? ?
H1226 -.15123 .53383 .45276 .15700 Uiso ? ? 1.00000 ? ?
H2112 .51528 .59536 .30686 .09300 Uiso ? ? .50000 ? ?
H2113 .58210 .60118 .21437 .11500 Uiso ? ? .50000 ? ?
H2114 .60879 .66613 .16581 .09700 Uiso ? ? .50000 ? ?
H2115 .58481 .73562 .23211 .12700 Uiso ? ? .50000 ? ?
H2116 .50318 .73297 .29695 .08200 Uiso ? ? .50000 ? ?
H2112' .51931 .61123 .32103 .09300 Uiso ? ? .50000 ? ?
H2113' .56930 .62925 .21601 .11500 Uiso ? ? .50000 ? ?
H2114' .59333 .70391 .19043 .09700 Uiso ? ? .50000 ? ?
H2115' .58351 .75077 .29613 .11600 Uiso ? ? .50000 ? ?
H2116' .52295 .72280 .39373 .10200 Uiso ? ? .50000 ? ?
H211a .44619 .73735 .39368 .09100 Uiso ? ? .50000 ? ?
H211b .49008 .72766 .45777 .09100 Uiso ? ? .50000 ? ?
H211'a .48697 .70713 .50367 .10700 Uiso ? ? .50000 ? ?
H211'b .43863 .67392 .53122 .10700 Uiso ? ? .50000 ? ?
H221a .41359 .70784 .52054 .09800 Uiso ? ? .50000 ? ?
H221b .39461 .75258 .48640 .09800 Uiso ? ? .50000 ? ?
H221'a .41597 .74179 .44307 .09800 Uiso ? ? .50000 ? ?
H221'b .39416 .73822 .51924 .09800 Uiso ? ? .50000 ? ?
H2122 .57983 .60093 .43819 .14800 Uiso ? ? .50000 ? ?
H2123 .62622 .55937 .52599 .20100 Uiso ? ? .50000 ? ?
H2124 .54960 .51956 .59291 .14100 Uiso ? ? .50000 ? ?
H2125 .45775 .52307 .55102 .19900 Uiso ? ? .50000 ? ?
H2126 .40909 .59909 .52449 .19200 Uiso ? ? .50000 ? ?
H2122' .58518 .66349 .45279 .19800 Uiso ? ? .50000 ? ?
H2123' .63389 .61862 .54726 .22100 Uiso ? ? .50000 ? ?
H2124' .57762 .56656 .59450 .20100 Uiso ? ? .50000 ? ?
H2125' .46506 .56439 .59569 .19900 Uiso ? ? .50000 ? ?
H2126' .45491 .57410 .45346 .19200 Uiso ? ? .50000 ? ?
H2212 .25273 .71467 .32191 .11000 Uiso ? ? 1.00000 ? ?
H2213 .19256 .77555 .28015 .14400 Uiso ? ? 1.00000 ? ?
H2214 .18425 .83879 .34722 .15100 Uiso ? ? 1.00000 ? ?
H2215 .24473 .84723 .44971 .14800 Uiso ? ? 1.00000 ? ?
H2216 .30321 .78685 .49482 .12500 Uiso ? ? 1.00000 ? ?
H2222 .24359 .62787 .47533 .15200 Uiso ? ? 1.00000 ? ?
H2223 .18592 .60759 .57453 .16800 Uiso ? ? 1.00000 ? ?
H2224 .21733 .63343 .68772 .19300 Uiso ? ? 1.00000 ? ?
H2225 .27584 .69275 .69057 .26100 Uiso ? ? 1.00000 ? ?
H2226 .32141 .72213 .59486 .21000 Uiso ? ? 1.00000 ? ?
H3112 .41024 .32724 .13283 .09700 Uiso ? ? 1.00000 ? ?
H3113 .35637 .28621 .04444 .10700 Uiso ? ? 1.00000 ? ?
H3114 .39808 .27127 -.06086 .12200 Uiso ? ? 1.00000 ? ?
H3115 .49698 .30082 -.08682 .10500 Uiso ? ? 1.00000 ? ?
H3116 .55337 .34311 -.00128 .09700 Uiso ? ? 1.00000 ? ?
H3122 .48059 .35826 .27520 .12200 Uiso ? ? 1.00000 ? ?
H3123 .49795 .30153 .35836 .14900 Uiso ? ? 1.00000 ? ?
H3124 .57335 .24990 .34663 .15700 Uiso ? ? 1.00000 ? ?
H3125 .63713 .25084 .24665 .13900 Uiso ? ? 1.00000 ? ?
H3126 .61481 .30227 .15680 .11500 Uiso ? ? 1.00000 ? ?
H311a .59282 .40699 .05815 .09600 Uiso ? ? 1.00000 ? ?
H311b .62403 .36464 .08871 .09600 Uiso ? ? 1.00000 ? ?
H321a .67057 .43139 .13611 .09500 Uiso ? ? 1.00000 ? ?
H321b .64746 .40004 .19384 .09500 Uiso ? ? 1.00000 ? ?
H3212 .50267 .51239 .09565 .13000 Uiso ? ? 1.00000 ? ?
H3213 .51599 .56936 .01229 .15500 Uiso ? ? 1.00000 ? ?
H3214 .61172 .59929 -.00218 .15400 Uiso ? ? 1.00000 ? ?
H3215 .69442 .57850 .07054 .18300 Uiso ? ? 1.00000 ? ?
H3216 .68410 .51822 .14667 .16200 Uiso ? ? 1.00000 ? ?
H3222 .64193 .42115 .30562 .20200 Uiso ? ? 1.00000 ? ?
H3223 .69744 .45366 .41257 .25200 Uiso ? ? 1.00000 ? ?
H3224 .68905 .53160 .42768 .29100 Uiso ? ? 1.00000 ? ?
H3225 .64585 .56932 .35428 .36600 Uiso ? ? 1.00000 ? ?
H3226 .60981 .54464 .24808 .31500 Uiso ? ? 1.00000 ? ?
H4112 .05121 .41210 -.01687 .11900 Uiso ? ? .50000 ? ?
H4113 -.01731 .44340 -.10109 .12500 Uiso ? ? .50000 ? ?
H4114 -.10113 .40153 -.14016 .19700 Uiso ? ? .50000 ? ?
H4115 -.14100 .34878 -.06610 .31700 Uiso ? ? .50000 ? ?
H4116 -.07817 .32318 .02841 .15800 Uiso ? ? .50000 ? ?
H4112' .04987 .42644 .03080 .13300 Uiso ? ? .50000 ? ?
H4113' -.00424 .47398 -.05490 .25800 Uiso ? ? .50000 ? ?
H4114' -.11157 .46045 -.07772 .40100 Uiso ? ? .50000 ? ?
H4115' -.15491 .38706 -.05038 .19700 Uiso ? ? .50000 ? ?
H4116' -.09195 .33328 .01370 .15800 Uiso ? ? .50000 ? ?
H4122 -.02542 .40944 .16667 .11400 Uiso ? ? 1.00000 ? ?
H4123 -.08838 .40983 .25878 .15300 Uiso ? ? 1.00000 ? ?
H4124 -.10303 .34924 .32189 .15200 Uiso ? ? 1.00000 ? ?
H4125 -.06786 .28304 .28729 .14200 Uiso ? ? 1.00000 ? ?
H4126 -.01095 .27728 .18354 .14600 Uiso ? ? 1.00000 ? ?
H411a .00586 .27465 .04901 .12400 Uiso ? ? 1.00000 ? ?
H411b .05906 .26980 .10515 .12400 Uiso ? ? 1.00000 ? ?
H421a .10057 .25396 -.00100 .09100 Uiso ? ? 1.00000 ? ?
H421b .07464 .29786 -.03212 .09100 Uiso ? ? 1.00000 ? ?
H4212 .15786 .38730 -.05182 .13900 Uiso ? ? 1.00000 ? ?
H4213 .18883 .40319 -.16639 .18300 Uiso ? ? 1.00000 ? ?
H4214 .26071 .35788 -.21843 .15900 Uiso ? ? 1.00000 ? ?
H4215 .28318 .29181 -.17044 .14400 Uiso ? ? 1.00000 ? ?
H4216 .25110 .27227 -.05763 .12100 Uiso ? ? 1.00000 ? ?
H4222 .24135 .30990 .16078 .08600 Uiso ? ? 1.00000 ? ?
H4223 .30458 .25508 .21591 .11500 Uiso ? ? 1.00000 ? ?
H4224 .30691 .18296 .17010 .12300 Uiso ? ? 1.00000 ? ?
H4225 .25354 .16520 .06827 .11700 Uiso ? ? 1.00000 ? ?
H4226 .19033 .21984 .01097 .09600 Uiso ? ? 1.00000 ? ?
H101a .08239 .41491 .31630 .28700 Uiso ? ? 1.00000 ? ?
H101b .13636 .42244 .37075 .28700 Uiso ? ? 1.00000 ? ?
H101c .07038 .41095 .39547 .28700 Uiso ? ? 1.00000 ? ?
H102a .19104 .32689 .29146 .25600 Uiso ? ? 1.00000 ? ?
H102b .20761 .37358 .31993 .25600 Uiso ? ? 1.00000 ? ?
H102c .15972 .36836 .25809 .25600 Uiso ? ? 1.00000 ? ?
H201a .27029 .63712 .19645 .45400 Uiso ? ? 1.00000 ? ?
H201b .26651 .63754 .11542 .45400 Uiso ? ? 1.00000 ? ?
H201c .25725 .68105 .15674 .45400 Uiso ? ? 1.00000 ? ?
H202a .43390 .61821 .15448 .74600 Uiso ? ? 1.00000 ? ?
H202b .37663 .59906 .11348 .74600 Uiso ? ? 1.00000 ? ?
H202c .37915 .59810 .19449 .74600 Uiso ? ? 1.00000 ? ?
H301a .32946 .49948 .12359 .35200 Uiso ? ? .50000 ? ?
H301b .36637 .53670 .08771 .35200 Uiso ? ? .50000 ? ?
H301c .34039 .49721 .04403 .35200 Uiso ? ? .50000 ? ?
H301'a .36958 .51979 .05643 .35200 Uiso ? ? .50000 ? ?
H301'b .33197 .48755 .10179 .35200 Uiso ? ? .50000 ? ?
H301'c .33251 .53779 .11843 .35200 Uiso ? ? .50000 ? ?
H302a .21102 .49085 .01489 .41500 Uiso ? ? .50000 ? ?
H302b .20281 .48717 .09482 .41500 Uiso ? ? .50000 ? ?
H302c .16520 .52233 .05170 .41500 Uiso ? ? .50000 ? ?
H302'a .20772 .47595 .06289 .41500 Uiso ? ? .50000 ? ?
H302'b .19662 .52073 .09999 .41500 Uiso ? ? .50000 ? ?
H302'c .16775 .51185 .02711 .41500 Uiso ? ? .50000 ? ?
H401a .25254 .46884 .25049 .26700 Uiso ? ? .50000 ? ?
H401b .27369 .51758 .26003 .26700 Uiso ? ? .50000 ? ?
H401c .21347 .50119 .29401 .26700 Uiso ? ? .50000 ? ?
H401'a .23452 .52037 .27001 .26700 Uiso ? ? .50000 ? ?
H401'b .23700 .47016 .25368 .26700 Uiso ? ? .50000 ? ?
H401'c .29760 .49552 .27396 .26700 Uiso ? ? .50000 ? ?
H402a .30983 .51246 .45253 .27500 Uiso ? ? .50000 ? ?
H402b .24440 .52134 .41901 .27500 Uiso ? ? .50000 ? ?
H402c .30207 .54518 .39046 .27500 Uiso ? ? .50000 ? ?
H402'a .28379 .51541 .45912 .27500 Uiso ? ? .50000 ? ?
H402'b .27420 .54722 .39613 .27500 Uiso ? ? .50000 ? ?
H402'c .32940 .51422 .39815 .27500 Uiso ? ? .50000 ? ?
H501a .33326 .34898 .45067 .33000 Uiso ? ? .50000 ? ?
H501b .27582 .32568 .41617 .33000 Uiso ? ? .50000 ? ?
H501c .32418 .29862 .45968 .33000 Uiso ? ? .50000 ? ?
H502a .30387 .36036 .29112 .12000 Uiso ? ? .50000 ? ?
H502b .37171 .35254 .26917 .12000 Uiso ? ? .50000 ? ?
H502c .35812 .38556 .32876 .12000 Uiso ? ? .50000 ? ?

loop_
_atom_site_aniso_label
_atom_site_aniso_U_11
_atom_site_aniso_U_22
_atom_site_aniso_U_33
_atom_site_aniso_U_12
_atom_site_aniso_U_13
_atom_site_aniso_U_23
Pt1 .0470(4) .0473(3) .0635(4) .0017(3) -.0011(3) -.0090(3)
Pt2 .0499(4) .0701(4) .0933(5) -.0057(3) .0069(4) -.0326(4)
Pt3 .0532(4) .0570(4) .0752(4) .0000(3) .0015(3) -.0125(3)
Pt4 .0512(4) .0576(4) .0603(4) -.0042(3) .0101(3) -.0147(3)
P11 .060(3) .043(2) .062(3) .0037(18) .004(2) -.0049(19)
C111 .066(11) .043(8) .099(12) .001(7) .003(9) -.002(8)
C1111 .074(11) .054(8) .038(8) -.002(7) -.001(8) -.009(7)
C1112 .084(13) .059(10) .090(12) .015(8) -.020(10) .008(9)
C1113 .097(15) .101(12) .074(12) -.004(10) .016(11) .000(10)
C1114 .16(2) .099(13) .063(12) .011(12) -.012(12) .014(10)
C1115 .145(18) .099(13) .085(13) .050(12) -.001(12) .011(10)
C1116 .082(13) .073(10) .066(11) .011(9) .016(9) .000(8)
C1121 .070(11) .043(8) .055(9) .006(7) .007(8) .000(7)
C1122 .077(12) .061(9) .061(10) .005(8) -.007(9) -.016(8)
C1123 .068(12) .088(11) .092(12) -.002(9) .019(10) -.009(9)
C1124 .074(12) .080(11) .065(11) -.002(9) -.008(9) -.007(8)
C1125 .132(16) .084(11) .035(9) .027(10) -.005(10) .005(8)
C1126 .082(12) .067(10) .065(10) .006(8) .012(9) .011(8)
P12 .054(3) .054(2) .077(3) -.003(2) -.003(2) -.003(2)
C121 .049(10) .068(10) .095(12) .011(8) .009(9) .013(8)
C1211 .036(10) .076(10) .083(11) .002(7) -.004(8) -.006(8)
C1212 .099(15) .171(17) .052(11) -.060(13) -.011(10) -.011(11)
C1213 .14(2) .22(2) .069(13) -.079(16) .002(13) .005(14)
C1214 .091(15) .132(15) .126(16) -.009(12) -.034(13) -.046(13)
C1215 .14(2) .129(16) .122(16) -.046(13) -.025(15) -.007(13)
C1216 .063(13) .148(16) .115(15) -.022(11) -.012(11) -.037(12)
C1221 .060(11) .062(9) .082(11) -.004(8) .025(9) .007(8)
C1222 .16(2) .099(13) .120(15) .048(13) .042(14) .060(12)
C1223 .14(2) .128(16) .151(18) .052(14) .053(15) .073(14)
C1224 .136(18) .099(13) .101(14) .014(12) .009(13) .051(11)
C1225 .19(2) .110(15) .16(2) -.012(15) .071(18) .033(14)
C1226 .16(2) .096(14) .18(2) .019(13) .074(17) .054(13)
C11 .070(11) .074(10) .057(10) .036(8) .025(8) -.006(8)
C12 .050(10) .070(10) .096(12) .016(8) .020(9) -.016(9)
C13 .062(11) .071(10) .092(12) -.016(8) .009(9) -.022(9)
C14 .061(12) .060(10) .132(14) -.011(8) .008(10) -.035(10)
P21 .056(3) .128(4) .183(6) .005(3) -.016(4) -.097(4)
C2111 .053(12) .064(11) .22(2) -.008(9) .008(13) -.035(12)
C211 .025(17) .09(2) .07(2) -.013(14) .032(15) -.036(16)
C211' .07(2) .08(2) .10(3) .028(18) -.02(2) -.042(19)
C221 .072(12) .079(11) .108(13) -.003(9) -.002(10) -.047(10)
P22 .060(3) .065(3) .081(3) -.005(2) .008(2) -.021(2)
C2211 .069(12) .055(9) .087(12) .013(8) .010(9) -.003(8)
C2212 .102(15) .070(11) .108(14) .013(10) .006(12) .009(10)
C2213 .15(2) .110(14) .101(15) .030(13) .020(14) .013(12)
C2214 .125(18) .109(14) .139(17) .031(12) .023(14) .021(13)
C2215 .15(2) .079(12) .158(19) .028(12) .009(15) -.009(12)
C2216 .133(17) .073(11) .114(15) .022(11) .002(13) -.030(10)
C2221 .066(12) .083(11) .077(11) -.014(9) .006(9) -.031(9)
C2222 .14(2) .136(16) .121(16) -.017(14) .023(14) -.023(13)
C2223 .109(18) .17(2) .17(2) -.046(14) .070(15) .032(16)
C2224 .19(3) .23(2) .090(15) .02(2) .049(16) .016(16)
C2225 .52(6) .31(4) .12(2) -.24(4) .13(3) -.06(2)
C2226 .23(3) .22(2) .092(15) -.12(2) .066(16) -.075(15)
C21 .049(11) .110(12) .117(14) -.030(9) .022(10) -.073(11)
C22 .053(11) .107(12) .089(12) -.021(9) .004(9) -.045(10)
C23 .071(12) .082(11) .080(11) -.014(9) .014(9) -.038(9)
C24 .060(11) .087(11) .080(11) -.025(9) .000(9) -.037(9)
P31 .064(3) .054(2) .074(3) .003(2) .000(2) -.005(2)
C311 .058(11) .061(10) .109(13) -.003(8) .013(10) -.016(9)
C3111 .064(11) .060(9) .058(10) .010(8) -.004(8) -.011(7)
C3112 .082(13) .068(10) .072(11) -.001(9) .002(9) -.003(8)
C3113 .079(13) .066(10) .106(13) -.015(9) -.015(11) -.011(9)
C3114 .149(18) .078(11) .055(11) .026(11) -.021(11) -.021(9)
C3115 .081(13) .098(12) .084(12) -.008(10) .002(10) .007(10)
C3116 .098(14) .061(9) .072(11) .020(9) -.016(10) -.012(8)
C3121 .062(11) .091(11) .057(10) -.003(9) .003(8) -.005(8)
C3122 .132(17) .100(13) .076(12) .012(11) -.009(12) .016(10)
C3123 .14(2) .20(2) .056(12) -.008(15) -.007(12) .025(12)
C3124 .117(18) .131(16) .17(2) .051(13) -.017(15) .069(15)
C3125 .104(17) .172(18) .125(16) .068(14) .029(13) .046(14)
C3126 .099(15) .097(12) .104(14) .036(11) -.002(12) .030(11)
P32 .051(3) .064(3) .083(3) .002(2) -.006(2) -.005(2)
C321 .069(12) .077(11) .103(13) .012(9) .016(10) -.003(9)
C3211 .059(11) .055(9) .095(12) -.004(8) .000(9) .004(8)
C3212 .079(14) .110(14) .146(17) .007(11) -.016(13) .069(12)
C3213 .090(16) .151(17) .16(2) .006(13) -.036(15) .047(15)
C3214 .14(2) .119(15) .138(17) .028(13) .021(15) .052(13)
C3215 .096(18) .124(17) .27(3) -.013(13) .045(19) .012(17)
C3216 .110(18) .103(14) .20(2) -.015(12) -.008(16) .068(14)
C3221 .117(16) .106(13) .083(13) -.005(11) -.037(12) -.017(10)
C3222 .25(3) .19(2) .123(18) .08(2) -.05(2) -.030(17)
C3223 .21(3) .33(3) .102(17) .10(3) -.065(19) .04(2)
C3224 .20(3) .18(2) .26(3) .00(2) -.09(2) -.09(2)
C3225 .67(7) .16(3) .39(5) .13(3) -.37(5) -.06(3)
C3226 .60(6) .13(2) .26(3) -.02(3) -.34(4) -.06(2)
C31 .047(11) .067(10) .108(13) .002(8) .001(9) -.013(9)
C32 .071(12) .067(10) .095(12) -.006(8) .015(10) -.007(9)
C33 .073(12) .053(9) .093(12) -.022(8) .022(9) -.024(8)
C34 .047(10) .047(8) .093(11) -.006(7) .011(8) -.014(8)
P41 .050(3) .101(3) .079(3) .001(2) .005(2) -.028(3)
C411 .111(17) .116(15) .164(19) -.030(12) .003(15) -.070(14)
C4121 .046(10) .079(10) .087(12) -.002(8) -.002(9) -.012(9)
C4122 .089(14) .095(12) .088(12) -.019(10) .053(10) -.033(10)
C4123 .091(16) .159(17) .121(16) .036(13) .023(13) .012(14)
C4124 .076(15) .23(2) .097(14) .074(15) .008(12) .021(14)
C4125 .085(15) .150(16) .122(15) .029(12) .032(12) .062(13)
C4126 .096(16) .103(14) .154(18) .024(11) .044(14) .014(12)
P42 .057(3) .059(2) .055(3) -.005(2) .007(2) -.016(2)
C421 .076(12) .062(9) .085(12) -.010(8) .014(10) -.020(8)
C4211 .091(13) .066(10) .065(10) .021(9) .008(9) -.003(8)
C4212 .123(18) .144(17) .129(16) .037(13) .044(14) -.011(13)
C4213 .20(3) .19(2) .088(15) -.010(18) .031(15) .042(15)
C4214 .15(2) .171(19) .103(15) .042(15) .063(14) .014(14)
C4215 .15(2) .162(18) .088(14) .061(15) .037(14) .009(13)
C4216 .143(19) .107(14) .086(13) .041(12) .000(13) .010(11)
C4221 .066(11) .066(9) .055(10) -.020(8) .009(8) -.013(7)
C4222 .070(12) .079(10) .052(10) .002(8) .010(8) -.003(8)
C4223 .097(15) .104(13) .091(13) .003(11) -.008(11) .012(10)
C4224 .129(17) .101(13) .083(13) .023(12) .016(12) .023(10)
C4225 .136(17) .069(11) .093(13) .009(11) .007(12) -.008(10)
C4226 .088(13) .088(11) .065(11) -.013(9) .009(10) -.019(9)
C41 .058(11) .047(8) .085(11) .005(7) .004(9) -.009(8)
C42 .067(11) .056(9) .077(11) -.008(8) -.010(9) -.005(8)
C43 .058(11) .061(9) .075(11) .004(8) -.007(9) -.001(8)
C44 .051(10) .054(9) .072(10) -.002(7) .001(8) -.004(8)
C101 .26(3) .26(3) .21(3) .15(3) .07(2) .14(2)
C102 .34(4) .21(3) .116(19) -.03(2) .11(2) -.044(18)
S1 .190(8) .209(7) .160(6) -.040(6) -.001(6) .055(5)
O1 .154(14) .204(14) .131(12) .001(11) -.004(10) .069(10)
C202 .51(7) .22(3) .86(10) -.09(4) -.33(7) .35(5)
S2 .49(2) .298(12) .263(11) -.194(13) -.081(12) .114(10)
O2 .24(2) .237(18) .185(16) -.007(15) .011(15) .069(14)
C301 .53(7) .21(3) .39(5) .09(4) -.26(5) .04(3)
S3 .70(6) .36(3) .34(3) .25(3) -.22(4) -.15(2)
S3' .169(14) .152(11) .166(12) .006(9) -.025(10) .084(9)
O3 .179(17) .214(16) .214(17) -.010(13) -.050(14) .042(13)
C401 .37(5) .20(3) .20(3) -.10(3) -.04(3) .04(2)
C402 .37(5) .23(3) .17(3) -.03(3) -.08(3) -.02(2)
S4 .135(11) .096(8) .194(12) -.013(7) .020(9) .055(8)
S4' .27(2) .234(17) .208(17) .001(16) .064(16) .018(14)
O4 .27(2) .134(13) .39(3) -.016(13) -.01(2) .125(16)
C502 .07(2) .08(2) .07(2) .023(17) .023(18) .019(17)
S5 .43(3) .129(11) .160(13) .032(14) .096(16) -.005(10)
O5 .27(4) .107(19) .090(18) -.10(2) -.02(2) .007(15)
O01 .229(18) .153(12) .140(12) .016(12) .009(12) .025(10)

loop_
_atom_type_symbol
_atom_type_description
_atom_type_oxidation_number
_atom_type_number_in_cell
_atom_type_scat_dispersion_real
_atom_type_scat_dispersion_imag
_atom_type_scat_source
C ? 0 516 .002014 .002014 'Int Tables Vol IV Tables 2.2B and 2.3.1'
H ? 0 492 0 0 'Int Tables Vol IV Tables 2.2B and 2.3.1'
O ? 0 22 .007996 .005981 'Int Tables Vol IV Tables 2.2B and 2.3.1'
P ? 0 32 .090027 .094971 'Int Tables Vol IV Tables 2.2B and 2.3.1'
Pt ? 0 16 -2.352 8.388 'Int Tables Vol IV Tables 2.2B and 2.3.1'
S ? 0 18 .109985 .124023 'Int Tables Vol IV Tables 2.2B and 2.3.1'

loop_
_diffrn_attenuator_code
_diffrn_attenuator_scale
? ?

loop_
_geom_angle_atom_site_label_1
_geom_angle_atom_site_label_2
_geom_angle_atom_site_label_3
_geom_angle_site_symmetry_1
_geom_angle_site_symmetry_2
_geom_angle_site_symmetry_3
_geom_angle
_geom_angle_publ_flag
P11 Pt1 P12 . . . 85.20(13) ?
P11 Pt1 C11 . . . 94.2(4) ?
P11 Pt1 C44 . . . 174.7(4) ?
P12 Pt1 C11 . . . 173.1(4) ?
P12 Pt1 C44 . . . 94.1(4) ?
C11 Pt1 C44 . . . 87.2(5) ?
C14 Pt2 P21 . . . 178.9(5) ?
C14 Pt2 P22 . . . 94.1(4) ?
C14 Pt2 C21 . . . 89.5(6) ?
P21 Pt2 P22 . . . 86.23(17) ?
P21 Pt2 C21 . . . 90.3(5) ?
P22 Pt2 C21 . . . 173.5(4) ?
C24 Pt3 P31 . . . 174.7(4) ?
C24 Pt3 P32 . . . 91.6(4) ?
C24 Pt3 C31 . . . 88.3(6) ?
P31 Pt3 P32 . . . 84.89(14) ?
P31 Pt3 C31 . . . 95.6(4) ?
P32 Pt3 C31 . . . 174.2(4) ?
C34 Pt4 P41 . . . 175.8(4) ?
C34 Pt4 P42 . . . 91.7(4) ?
C34 Pt4 C41 . . . 90.6(5) ?
P41 Pt4 P42 . . . 86.02(14) ?
P41 Pt4 C41 . . . 91.8(4) ?
P42 Pt4 C41 . . . 177.0(4) ?
Pt1 P11 C111 . . . 108.0(4) ?
Pt1 P11 C1111 . . . 110.7(4) ?
Pt1 P11 C1121 . . . 122.2(4) ?
C111 P11 C1111 . . . 103.8(6) ?
C111 P11 C1121 . . . 105.3(6) ?
C1111 P11 C1121 . . . 105.3(6) ?
P11 C111 C121 . . . 109.3(9) ?
P11 C111 H111a . . . 111.8(10) ?
P11 C111 H111b . . . 111.5(10) ?
C121 C111 H111a . . . 109.0(11) ?
C121 C111 H111b . . . 108.3(11) ?
H111a C111 H111b . . . 106.7(13) ?
P11 C1111 C1112 . . . 117.9(10) ?
P11 C1111 C1116 . . . 122.8(10) ?
C1112 C1111 C1116 . . . 119.2(12) ?
C1111 C1112 C1113 . . . 121.8(13) ?
C1111 C1112 H1112 . . . 121.8(13) ?
C1113 C1112 H1112 . . . 116.4(14) ?
C1112 C1113 C1114 . . . 117.9(15) ?
C1112 C1113 H1113 . . . 121.6(15) ?
C1114 C1113 H1113 . . . 120.5(15) ?
C1113 C1114 C1115 . . . 120.4(14) ?
C1113 C1114 H1114 . . . 118.6(16) ?
C1115 C1114 H1114 . . . 120.8(17) ?
C1114 C1115 C1116 . . . 119.0(16) ?
C1114 C1115 H1115 . . . 115.9(15) ?
C1116 C1115 H1115 . . . 125.1(16) ?
C1111 C1116 C1115 . . . 121.6(14) ?
C1111 C1116 H1116 . . . 120.9(12) ?
C1115 C1116 H1116 . . . 117.5(14) ?
P11 C1121 C1122 . . . 118.7(9) ?
P11 C1121 C1126 . . . 123.9(10) ?
C1122 C1121 C1126 . . . 117.4(12) ?
C1121 C1122 C1123 . . . 121.8(13) ?
C1121 C1122 H1122 . . . 122.4(13) ?
C1123 C1122 H1122 . . . 115.7(14) ?
C1122 C1123 C1124 . . . 119.4(14) ?
C1122 C1123 H1123 . . . 122.7(15) ?
C1124 C1123 H1123 . . . 117.8(14) ?
C1123 C1124 C1125 . . . 120.3(13) ?
C1123 C1124 H1124 . . . 121.6(14) ?
C1125 C1124 H1124 . . . 118.1(13) ?
C1124 C1125 C1126 . . . 119.6(13) ?
C1124 C1125 H1125 . . . 118.4(14) ?
C1126 C1125 H1125 . . . 122.0(15) ?
C1121 C1126 C1125 . . . 121.5(14) ?
C1121 C1126 H1126 . . . 122.2(13) ?
C1125 C1126 H1126 . . . 116.3(13) ?
Pt1 P12 C121 . . . 107.8(4) ?
Pt1 P12 C1211 . . . 119.9(5) ?
Pt1 P12 C1221 . . . 112.0(4) ?
C121 P12 C1211 . . . 105.9(6) ?
C121 P12 C1221 . . . 106.8(6) ?
C1211 P12 C1221 . . . 103.6(6) ?
C111 C121 P12 . . . 109.1(9) ?
C111 C121 H121a . . . 111.3(13) ?
C111 C121 H121b . . . 111.5(11) ?
P12 C121 H121a . . . 108.7(9) ?
P12 C121 H121b . . . 110.5(11) ?
H121a C121 H121b . . . 105.6(12) ?
P12 C1211 C1212 . . . 121.6(11) ?
P12 C1211 C1216 . . . 118.7(11) ?
C1212 C1211 C1216 . . . 119.7(14) ?
C1211 C1212 C1213 . . . 121.7(16) ?
C1211 C1212 H1212 . . . 118.1(14) ?
C1213 C1212 H1212 . . . 120.2(14) ?
C1212 C1213 C1214 . . . 119.2(15) ?
C1212 C1213 H1213 . . . 118.4(18) ?
C1214 C1213 H1213 . . . 122.3(17) ?
C1213 C1214 C1215 . . . 120.5(16) ?
C1213 C1214 H1214 . . . 118.2(17) ?
C1215 C1214 H1214 . . . 121.2(17) ?
C1214 C1215 C1216 . . . 115.8(17) ?
C1214 C1215 H1215 . . . 114.4(16) ?
C1216 C1215 H1215 . . . 129.5(18) ?
C1211 C1216 C1215 . . . 123.0(16) ?
C1211 C1216 H1216 . . . 120.5(16) ?
C1215 C1216 H1216 . . . 116.5(17) ?
P12 C1221 C1222 . . . 120.5(12) ?
P12 C1221 C1226 . . . 121.5(11) ?
C1222 C1221 C1226 . . . 118.0(14) ?
C1221 C1222 C1223 . . . 121.6(17) ?
C1221 C1222 H1222 . . . 119.8(15) ?
C1223 C1222 H1222 . . . 117.9(17) ?
C1222 C1223 C1224 . . . 122.9(17) ?
C1222 C1223 H1223 . . . 120.1(19) ?
C1224 C1223 H1223 . . . 116.9(18) ?
C1223 C1224 C1225 . . . 118.8(17) ?
C1223 C1224 H1224 . . . 118.6(17) ?
C1225 C1224 H1224 . . . 122.7(18) ?
C1224 C1225 C1226 . . . 121(2) ?
C1224 C1225 H1225 . . . 120(2) ?
C1226 C1225 H1225 . . . 118.9(19) ?
C1221 C1226 C1225 . . . 117.8(16) ?
C1221 C1226 H1226 . . . 120.2(17) ?
C1225 C1226 H1226 . . . 122(2) ?
Pt1 C11 C12 . . . 173.0(12) ?
C11 C12 C13 . . . 175.0(16) ?
C12 C13 C14 . . . 174.4(14) ?
Pt2 C14 C13 . . . 176.6(13) ?
Pt2 P21 C2111 . . . 118.5(6) ?
Pt2 P21 C2121 . . . 120.4(8) ?
Pt2 P21 C211 . . . 104.4(7) ?
Pt2 P21 C211' . . . 105.4(9) ?
C2111 P21 C2121 . . . 103.4(9) ?
C2111 P21 C211 . . . 91.4(9) ?
C2111 P21 C211' . . . 123.1(10) ?
C2121 P21 C211 . . . 115.5(10) ?
C2121 P21 C211' . . . 81.3(11) ?
C211 P21 C211' . . . 41.5(11) ?
P21 C2111 C2112 . . . 122.0(15) ?
P21 C2111 C2116 . . . 136.0(15) ?
P21 C2111 C2112' . . . 120(2) ?
P21 C2111 C2116' . . . 105.6(17) ?
C2112 C2111 C2116 . . . 98.2(19) ?
C2112 C2111 C2112' . . . 7(2) ?
C2112 C2111 C2116' . . . 131(2) ?
C2116 C2111 C2112' . . . 98(2) ?
C2116 C2111 C2116' . . . 43.8(17) ?
C2112' C2111 C2116' . . . 135(3) ?
C2111 C2112 C2113 . . . 130(3) ?
C2111 C2112 C2112' . . . 18(5) ?
C2111 C2112 C2113' . . . 100(2) ?
C2111 C2112 H2112 . . . 115(3) ?
C2111 C2112 H2112' . . . 89(3) ?
C2113 C2112 C2112' . . . 130(6) ?
C2113 C2112 C2113' . . . 30(2) ?
C2113 C2112 H2112 . . . 114(3) ?
C2113 C2112 H2112' . . . 140(4) ?
C2112' C2112 C2113' . . . 101(6) ?
C2112' C2112 H2112 . . . 108(6) ?
C2112' C2112 H2112' . . . 87(6) ?
C2113' C2112 H2112 . . . 142(3) ?
C2113' C2112 H2112' . . . 170(4) ?
H2112 C2112 H2112' . . . 27.9(11) ?
C2112 C2113 C2114 . . . 124(3) ?
C2112 C2113 C2112' . . . 11.8(16) ?
C2112 C2113 C2113' . . . 75(4) ?
C2112 C2113 C2114' . . . 91(2) ?
C2112 C2113 H2113 . . . 117(3) ?
C2112 C2113 H2113' . . . 143(7) ?
C2114 C2113 C2112' . . . 113(3) ?
C2114 C2113 C2113' . . . 49(4) ?
C2114 C2113 C2114' . . . 35.5(18) ?
C2114 C2113 H2113 . . . 119(3) ?
C2114 C2113 H2113' . . . 68(5) ?
C2112' C2113 C2113' . . . 63(4) ?
C2112' C2113 C2114' . . . 81(2) ?
C2112' C2113 H2113 . . . 128(3) ?
C2112' C2113 H2113' . . . 140(6) ?
C2113' C2113 C2114' . . . 22(3) ?
C2113' C2113 H2113 . . . 168(5) ?
C2113' C2113 H2113' . . . 107(7) ?
C2114' C2113 H2113 . . . 151(3) ?
C2114' C2113 H2113' . . . 102(5) ?
H2113 C2113 H2113' . . . 62(5) ?
C2113 C2114 C2115 . . . 112(3) ?
C2113 C2114 C2113' . . . 31(2) ?
C2113 C2114 C2114' . . . 97(3) ?
C2113 C2114 H2114 . . . 114(3) ?
C2113 C2114 H2113' . . . 15.3(14) ?
C2113 C2114 H2114' . . . 162(3) ?
C2115 C2114 C2113' . . . 82(3) ?
C2115 C2114 C2114' . . . 26(2) ?
C2115 C2114 H2114 . . . 134(3) ?
C2115 C2114 H2113' . . . 124(3) ?
C2115 C2114 H2114' . . . 50.1(18) ?
C2113' C2114 C2114' . . . 69(3) ?
C2113' C2114 H2114 . . . 145(4) ?
C2113' C2114 H2113' . . . 43(2) ?
C2113' C2114 H2114' . . . 132(4) ?
C2114' C2114 H2114 . . . 142(4) ?
C2114' C2114 H2113' . . . 111(3) ?
C2114' C2114 H2114' . . . 66(2) ?
H2114 C2114 H2113' . . . 102(3) ?
H2114 C2114 H2114' . . . 83(3) ?
H2113' C2114 H2114' . . . 171(3) ?
C2114 C2115 C2116 . . . 124(3) ?
C2114 C2115 C2113' . . . 41(2) ?
C2114 C2115 C2114' . . . 51(4) ?
C2114 C2115 C2115' . . . 141(3) ?
C2114 C2115 H2115 . . . 123(3) ?
C2114 C2115 H2114' . . . 49.1(18) ?
C2116 C2115 C2113' . . . 83(2) ?
C2116 C2115 C2114' . . . 93(4) ?
C2116 C2115 C2115' . . . 39(2) ?
C2116 C2115 H2115 . . . 111(3) ?
C2116 C2115 H2114' . . . 173(3) ?
C2113' C2115 C2114' . . . 42(4) ?
C2113' C2115 C2115' . . . 107(3) ?
C2113' C2115 H2115 . . . 157(3) ?
C2113' C2115 H2114' . . . 90(2) ?
C2114' C2115 C2115' . . . 91(4) ?
C2114' C2115 H2115 . . . 117(5) ?
C2114' C2115 H2114' . . . 84(4) ?
C2115' C2115 H2115 . . . 77(2) ?
C2115' C2115 H2114' . . . 147(3) ?
H2115 C2115 H2114' . . . 76(2) ?
C2111 C2116 C2115 . . . 130(2) ?
C2111 C2116 C2114' . . . 110(2) ?
C2111 C2116 C2115' . . . 131(3) ?
C2111 C2116 C2116' . . . 62(2) ?
C2111 C2116 H2116 . . . 122(3) ?
C2115 C2116 C2114' . . . 22.4(17) ?
C2115 C2116 C2115' . . . 55(3) ?
C2115 C2116 C2116' . . . 139(3) ?
C2115 C2116 H2116 . . . 107(3) ?
C2114' C2116 C2115' . . . 57(3) ?
C2114' C2116 C2116' . . . 125(3) ?
C2114' C2116 H2116 . . . 128(3) ?
C2115' C2116 C2116' . . . 87(3) ?
C2115' C2116 H2116 . . . 88(3) ?
C2116' C2116 H2116 . . . 84(3) ?
C2111 C2112' C2112 . . . 155(7) ?
C2111 C2112' C2113 . . . 139(3) ?
C2111 C2112' C2113' . . . 115(3) ?
C2111 C2112' H2112 . . . 133(3) ?
C2111 C2112' H2112' . . . 117(3) ?
C2112 C2112' C2113 . . . 38(5) ?
C2112 C2112' C2113' . . . 62(5) ?
C2112 C2112' H2112 . . . 52(5) ?
C2112 C2112' H2112' . . . 62(5) ?
C2113 C2112' C2113' . . . 24.8(17) ?
C2113 C2112' H2112 . . . 86(2) ?
C2113 C2112' H2112' . . . 99(3) ?
C2113' C2112' H2112 . . . 111(2) ?
C2113' C2112' H2112' . . . 124(3) ?
H2112 C2112' H2112' . . . 18.3(8) ?
C2112 C2113' C2113 . . . 75(4) ?
C2112 C2113' C2114 . . . 175(4) ?
C2112 C2113' C2115 . . . 127(3) ?
C2112 C2113' C2112' . . . 17.1(18) ?
C2112 C2113' C2114' . . . 127(3) ?
C2112 C2113' H2113' . . . 94(3) ?
C2113 C2113' C2114 . . . 100(5) ?
C2113 C2113' C2115 . . . 157(5) ?
C2113 C2113' C2112' . . . 92(4) ?
C2113 C2113' C2114' . . . 146(5) ?
C2113 C2113' H2113' . . . 23(3) ?
C2114 C2113' C2115 . . . 57(2) ?
C2114 C2113' C2112' . . . 168(3) ?
C2114 C2113' C2114' . . . 56(3) ?
C2114 C2113' H2113' . . . 82(3) ?
C2115 C2113' C2112' . . . 111(2) ?
C2115 C2113' C2114' . . . 19(2) ?
C2115 C2113' H2113' . . . 138(3) ?
C2112' C2113' C2114' . . . 114(3) ?
C2112' C2113' H2113' . . . 109(3) ?
C2114' C2113' H2113' . . . 137(4) ?
C2113 C2114' C2114 . . . 48(2) ?
C2113 C2114' C2115 . . . 128(5) ?
C2113 C2114' C2116 . . . 102(2) ?
C2113 C2114' C2113' . . . 12(2) ?
C2113 C2114' C2115' . . . 134(3) ?
C2113 C2114' H2115 . . . 160(3) ?
C2113 C2114' H2114' . . . 103(2) ?
C2114 C2114' C2115 . . . 104(5) ?
C2114 C2114' C2116 . . . 134(3) ?
C2114 C2114' C2113' . . . 55(3) ?
C2114 C2114' C2115' . . . 164(4) ?
C2114 C2114' H2115 . . . 114(3) ?
C2114 C2114' H2114' . . . 55(2) ?
C2115 C2114' C2116 . . . 65(4) ?
C2115 C2114' C2113' . . . 119(5) ?
C2115 C2114' C2115' . . . 62(4) ?
C2115 C2114' H2115 . . . 39(3) ?
C2115 C2114' H2114' . . . 65(4) ?
C2116 C2114' C2113' . . . 91(3) ?
C2116 C2114' C2115' . . . 34.9(18) ?
C2116 C2114' H2115 . . . 85(2) ?
C2116 C2114' H2114' . . . 129(3) ?
C2113' C2114' C2115' . . . 123(3) ?
C2113' C2114' H2115 . . . 156(3) ?
C2113' C2114' H2114' . . . 108(3) ?
C2115' C2114' H2115 . . . 60.2(19) ?
C2115' C2114' H2114' . . . 119(3) ?
H2115 C2114' H2114' . . . 59.3(15) ?
C2115 C2115' C2116 . . . 86(3) ?
C2115 C2115' C2114' . . . 27(2) ?
C2115 C2115' C2116' . . . 135(3) ?
C2115 C2115' H2115 . . . 43.5(17) ?
C2115 C2115' H2116 . . . 104(3) ?
C2115 C2115' H2115' . . . 109(3) ?
C2116 C2115' C2114' . . . 88(3) ?
C2116 C2115' C2116' . . . 51(3) ?
C2116 C2115' H2115 . . . 122(3) ?
C2116 C2115' H2116 . . . 47(2) ?
C2116 C2115' H2115' . . . 150(4) ?
C2114' C2115' C2116' . . . 123(3) ?
C2114' C2115' H2115 . . . 60(2) ?
C2114' C2115' H2116 . . . 123(3) ?
C2114' C2115' H2115' . . . 117(3) ?
C2116' C2115' H2115 . . . 170(3) ?
C2116' C2115' H2116 . . . 61(2) ?
C2116' C2115' H2115' . . . 116(3) ?
H2115 C2115' H2116 . . . 110(2) ?
H2115 C2115' H2115' . . . 65.5(17) ?
H2116 C2115' H2115' . . . 103(2) ?
C2111 C2116' C2116 . . . 74(2) ?
C2111 C2116' C2115' . . . 107(2) ?
C2111 C2116' H2116 . . . 104(2) ?
C2111 C2116' H2116' . . . 118(3) ?
C2116 C2116' C2115' . . . 42(2) ?
C2116 C2116' H2116 . . . 44.7(19) ?
C2116 C2116' H2116' . . . 158(4) ?
C2115' C2116' H2116 . . . 57.1(18) ?
C2115' C2116' H2116' . . . 135(3) ?
H2116 C2116' H2116' . . . 114(3) ?
P21 C2121 C2122 . . . 143(2) ?
P21 C2121 C2126 . . . 114.5(19) ?
P21 C2121 C2122' . . . 109.5(19) ?
P21 C2121 C2126' . . . 123(3) ?
C2122 C2121 C2126 . . . 95(2) ?
C2122 C2121 C2122' . . . 53(2) ?
C2122 C2121 C2126' . . . 77(3) ?
C2126 C2121 C2122' . . . 134(2) ?
C2126 C2121 C2126' . . . 24(2) ?
C2122' C2121 C2126' . . . 126(3) ?
C2121 C2122 C2123 . . . 142(3) ?
C2121 C2122 C2122' . . . 67(3) ?
C2121 C2122 C2123' . . . 107(3) ?
C2121 C2122 C2124' . . . 102(3) ?
C2121 C2122 C2126' . . . 39.9(17) ?
C2121 C2122 H2122 . . . 110(3) ?
C2123 C2122 C2122' . . . 124(4) ?
C2123 C2122 C2123' . . . 66(3) ?
C2123 C2122 C2124' . . . 43(2) ?
C2123 C2122 C2126' . . . 108(3) ?
C2123 C2122 H2122 . . . 109(4) ?
C2122' C2122 C2123' . . . 59(3) ?
C2122' C2122 C2124' . . . 99(3) ?
C2122' C2122 C2126' . . . 104(3) ?
C2122' C2122 H2122 . . . 75(3) ?
C2123' C2122 C2124' . . . 50(2) ?
C2123' C2122 C2126' . . . 119(3) ?
C2123' C2122 H2122 . . . 99(3) ?
C2124' C2122 C2126' . . . 83(3) ?
C2124' C2122 H2122 . . . 142(4) ?
C2126' C2122 H2122 . . . 135(4) ?
C2122 C2123 C2124 . . . 112(4) ?
C2122 C2123 C2123' . . . 59(3) ?
C2122 C2123 C2124' . . . 82(3) ?
C2122 C2123 H2123 . . . 125(4) ?
C2122 C2123 H2124' . . . 124(3) ?
C2124 C2123 C2123' . . . 124(4) ?
C2124 C2123 C2124' . . . 67(3) ?
C2124 C2123 H2123 . . . 123(4) ?
C2124 C2123 H2124' . . . 58(2) ?
C2123' C2123 C2124' . . . 57(3) ?
C2123' C2123 H2123 . . . 92(3) ?
C2123' C2123 H2124' . . . 81(2) ?
C2124' C2123 H2123 . . . 123(4) ?
C2124' C2123 H2124' . . . 42(2) ?
H2123 C2123 H2124' . . . 92(3) ?
C2123 C2124 C2125 . . . 118(4) ?
C2123 C2124 C2124' . . . 50(3) ?
C2123 C2124 C2125' . . . 96(3) ?
C2123 C2124 H2124 . . . 124(4) ?
C2123 C2124 H2124' . . . 61(2) ?
C2125 C2124 C2124' . . . 91(4) ?
C2125 C2124 C2125' . . . 36(3) ?
C2125 C2124 H2124 . . . 118(4) ?
C2125 C2124 H2124' . . . 122(3) ?
C2124' C2124 C2125' . . . 57(3) ?
C2124' C2124 H2124 . . . 121(4) ?
C2124' C2124 H2124' . . . 39.9(19) ?
C2125' C2124 H2124 . . . 125(4) ?
C2125' C2124 H2124' . . . 87(2) ?
H2124 C2124 H2124' . . . 83(3) ?
C2124 C2125 C2126 . . . 132(4) ?
C2124 C2125 C2124' . . . 50(3) ?
C2124 C2125 C2125' . . . 93(5) ?
C2124 C2125 C2126' . . . 110(4) ?
C2124 C2125 H2125 . . . 114(4) ?
C2124 C2125 H2125' . . . 113(4) ?
C2126 C2125 C2124' . . . 87(3) ?
C2126 C2125 C2125' . . . 57(4) ?
C2126 C2125 C2126' . . . 26(2) ?
C2126 C2125 H2125 . . . 112(4) ?
C2126 C2125 H2125' . . . 81(3) ?
C2124' C2125 C2125' . . . 46(4) ?
C2124' C2125 C2126' . . . 74(2) ?
C2124' C2125 H2125 . . . 160(4) ?
C2124' C2125 H2125' . . . 88(3) ?
C2125' C2125 C2126' . . . 63(4) ?
C2125' C2125 H2125 . . . 142(6) ?
C2125' C2125 H2125' . . . 53(3) ?
C2126' C2125 H2125 . . . 125(3) ?
C2126' C2125 H2125' . . . 103(3) ?
H2125 C2125 H2125' . . . 91(3) ?
C2121 C2126 C2125 . . . 116(3) ?
C2121 C2126 C2125' . . . 103(3) ?
C2121 C2126 C2126' . . . 33(3) ?
C2121 C2126 H2126 . . . 122(3) ?
C2121 C2126 H2126' . . . 73(2) ?
C2125 C2126 C2125' . . . 34(3) ?
C2125 C2126 C2126' . . . 91(4) ?
C2125 C2126 H2126 . . . 121(3) ?
C2125 C2126 H2126' . . . 92(3) ?
C2125' C2126 C2126' . . . 93(5) ?
C2125' C2126 H2126 . . . 118(4) ?
C2125' C2126 H2126' . . . 119(3) ?
C2126' C2126 H2126 . . . 147(5) ?
C2126' C2126 H2126' . . . 50(3) ?
H2126 C2126 H2126' . . . 114(3) ?
C2121 C2122' C2122 . . . 60(2) ?
C2121 C2122' C2123' . . . 106(3) ?
C2121 C2122' H2122 . . . 84(2) ?
C2121 C2122' H2122' . . . 129(4) ?
C2122 C2122' C2123' . . . 64(3) ?
C2122 C2122' H2122 . . . 39(2) ?
C2122 C2122' H2122' . . . 143(4) ?
C2123' C2122' H2122 . . . 82(3) ?
C2123' C2122' H2122' . . . 125(4) ?
H2122 C2122' H2122' . . . 104(3) ?
C2122 C2123' C2123 . . . 55(2) ?
C2122 C2123' C2122' . . . 57(3) ?
C2122 C2123' C2124' . . . 74(3) ?
C2122 C2123' H2123' . . . 139(4) ?
C2123 C2123' C2122' . . . 111(3) ?
C2123 C2123' C2124' . . . 47(3) ?
C2123 C2123' H2123' . . . 104(4) ?
C2122' C2123' C2124' . . . 117(4) ?
C2122' C2123' H2123' . . . 123(4) ?
C2124' C2123' H2123' . . . 120(4) ?
C2122 C2124' C2123 . . . 55(3) ?
C2122 C2124' C2124 . . . 95(3) ?
C2122 C2124' C2125 . . . 87(2) ?
C2122 C2124' C2123' . . . 56(2) ?
C2122 C2124' C2125' . . . 92(3) ?
C2122 C2124' H2124' . . . 135(4) ?
C2123 C2124' C2124 . . . 63(3) ?
C2123 C2124' C2125 . . . 89(3) ?
C2123 C2124' C2123' . . . 76(4) ?
C2123 C2124' C2125' . . . 113(4) ?
C2123 C2124' H2124' . . . 81(3) ?
C2124 C2124' C2125 . . . 39(2) ?
C2124 C2124' C2123' . . . 139(4) ?
C2124 C2124' C2125' . . . 64(3) ?
C2124 C2124' H2124' . . . 65(3) ?
C2125 C2124' C2123' . . . 143(3) ?
C2125 C2124' C2125' . . . 27(2) ?
C2125 C2124' H2124' . . . 97(3) ?
C2123' C2124' C2125' . . . 136(4) ?
C2123' C2124' H2124' . . . 113(4) ?
C2125' C2124' H2124' . . . 111(4) ?
C2124 C2125' C2125 . . . 51(4) ?
C2124 C2125' C2126 . . . 126(4) ?
C2124 C2125' C2124' . . . 59(3) ?
C2124 C2125' C2126' . . . 104(3) ?
C2124 C2125' H2125' . . . 101(4) ?
C2125 C2125' C2126 . . . 90(4) ?
C2125 C2125' C2124' . . . 108(5) ?
C2125 C2125' C2126' . . . 88(4) ?
C2125 C2125' H2125' . . . 77(4) ?
C2126 C2125' C2124' . . . 123(4) ?
C2126 C2125' C2126' . . . 30(2) ?
C2126 C2125' H2125' . . . 104(4) ?
C2124' C2125' C2126' . . . 95(3) ?
C2124' C2125' H2125' . . . 133(4) ?
C2126' C2125' H2125' . . . 132(4) ?
C2121 C2126' C2122 . . . 63(3) ?
C2121 C2126' C2125 . . . 146(3) ?
C2121 C2126' C2126 . . . 123(5) ?
C2121 C2126' C2125' . . . 121(3) ?
C2121 C2126' H2126' . . . 120(3) ?
C2122 C2126' C2125 . . . 93(3) ?
C2122 C2126' C2126 . . . 144(5) ?
C2122 C2126' C2125' . . . 89(3) ?
C2122 C2126' H2126' . . . 119(3) ?
C2125 C2126' C2126 . . . 63(4) ?
C2125 C2126' C2125' . . . 30(2) ?
C2125 C2126' H2126' . . . 92(3) ?
C2126 C2126' C2125' . . . 57(4) ?
C2126 C2126' H2126' . . . 90(4) ?
C2125' C2126' H2126' . . . 120(3) ?
P21 C211 C211' . . . 70.3(16) ?
P21 C211 C221 . . . 103.3(14) ?
P21 C211 H211a . . . 113(2) ?
P21 C211 H211b . . . 111.6(19) ?
P21 C211 H221'a . . . 131.7(18) ?
C211' C211 C221 . . . 57.3(17) ?
C211' C211 H211a . . . 165(3) ?
C211' C211 H211b . . . 78(2) ?
C211' C211 H221'a . . . 96(2) ?
C221 C211 H211a . . . 108(2) ?
C221 C211 H211b . . . 107(2) ?
C221 C211 H221'a . . . 40.3(10) ?
H211a C211 H211b . . . 113(2) ?
H211a C211 H221'a . . . 70.7(16) ?
H211b C211 H221'a . . . 110(2) ?
P21 C211' C211 . . . 68.3(16) ?
P21 C211' C221 . . . 106.0(18) ?
P21 C211' H211b . . . 89.0(14) ?
P21 C211' H211'a . . . 112(2) ?
P21 C211' H211'b . . . 107(2) ?
P21 C211' H221a . . . 136(2) ?
C211 C211' C221 . . . 64.3(17) ?
C211 C211' H211b . . . 38.0(12) ?
C211 C211' H211'a . . . 84(2) ?
C211 C211' H211'b . . . 169(3) ?
C211 C211' H221a . . . 107(2) ?
C221 C211' H211b . . . 86.4(16) ?
C221 C211' H211'a . . . 115(2) ?
C221 C211' H211'b . . . 109(3) ?
C221 C211' H221a . . . 44.2(13) ?
H211b C211' H211'a . . . 46.2(13) ?
H211b C211' H211'b . . . 153(3) ?
H211b C211' H221a . . . 114(2) ?
H211'a C211' H211'b . . . 107(3) ?
H211'a C211' H221a . . . 110(3) ?
H211'b C211' H221a . . . 68.6(18) ?
C211 C221 C211' . . . 58.3(17) ?
C211 C221 P22 . . . 116.2(13) ?
C211 C221 H221a . . . 107.8(15) ?
C211 C221 H221b . . . 108.2(15) ?
C211 C221 H221'a . . . 48.7(12) ?
C211 C221 H221'b . . . 135.5(16) ?
C211' C221 P22 . . . 116.2(14) ?
C211' C221 H221a . . . 51.2(14) ?
C211' C221 H221b . . . 136.0(18) ?
C211' C221 H221'a . . . 105.4(18) ?
C211' C221 H221'b . . . 108.9(17) ?
P22 C221 H221a . . . 106.5(10) ?
P22 C221 H221b . . . 107.3(11) ?
P22 C221 H221'a . . . 107.5(12) ?
P22 C221 H221'b . . . 107.5(12) ?
H221a C221 H221b . . . 110.8(15) ?
H221a C221 H221'a . . . 145.0(17) ?
H221a C221 H221'b . . . 64.6(10) ?
H221b C221 H221'a . . . 65.7(8) ?
H221b C221 H221'b . . . 48.3(7) ?
H221'a C221 H221'b . . . 111.4(12) ?
Pt2 P22 C221 . . . 105.7(5) ?
Pt2 P22 C2211 . . . 120.6(5) ?
Pt2 P22 C2221 . . . 113.6(4) ?
C221 P22 C2211 . . . 103.9(6) ?
C221 P22 C2221 . . . 105.6(7) ?
C2211 P22 C2221 . . . 106.1(7) ?
P22 C2211 C2212 . . . 119.6(10) ?
P22 C2211 C2216 . . . 121.7(11) ?
C2212 C2211 C2216 . . . 118.7(13) ?
C2211 C2212 C2213 . . . 120.8(14) ?
C2211 C2212 H2212 . . . 121.7(15) ?
C2213 C2212 H2212 . . . 117.4(15) ?
C2212 C2213 C2214 . . . 120.0(16) ?
C2212 C2213 H2213 . . . 125.6(16) ?
C2214 C2213 H2213 . . . 114.3(16) ?
C2213 C2214 C2215 . . . 119.5(17) ?
C2213 C2214 H2214 . . . 122.4(18) ?
C2215 C2214 H2214 . . . 118.0(17) ?
C2214 C2215 C2216 . . . 119.2(16) ?
C2214 C2215 H2215 . . . 120.5(17) ?
C2216 C2215 H2215 . . . 120.3(18) ?
C2211 C2216 C2215 . . . 121.4(16) ?
C2211 C2216 H2216 . . . 119.4(15) ?
C2215 C2216 H2216 . . . 118.9(15) ?
P22 C2221 C2222 . . . 120.1(11) ?
P22 C2221 C2226 . . . 126.3(13) ?
C2222 C2221 C2226 . . . 113.6(16) ?
C2221 C2222 C2223 . . . 119.3(16) ?
C2221 C2222 H2222 . . . 121.8(17) ?
C2223 C2222 H2222 . . . 118.8(17) ?
C2222 C2223 C2224 . . . 122.6(19) ?
C2222 C2223 H2223 . . . 113.7(18) ?
C2224 C2223 H2223 . . . 124(2) ?
C2223 C2224 C2225 . . . 110(2) ?
C2223 C2224 H2224 . . . 119(2) ?
C2225 C2224 H2224 . . . 131(2) ?
C2224 C2225 C2226 . . . 128(2) ?
C2224 C2225 H2225 . . . 107(2) ?
C2226 C2225 H2225 . . . 120(3) ?
C2221 C2226 C2225 . . . 124(2) ?
C2221 C2226 H2226 . . . 123(2) ?
C2225 C2226 H2226 . . . 113(2) ?
Pt2 C21 C22 . . . 176.4(13) ?
C21 C22 C23 . . . 178.4(16) ?
C22 C23 C24 . . . 178.8(16) ?
Pt3 C24 C23 . . . 177.1(12) ?
Pt3 P31 C311 . . . 107.0(4) ?
Pt3 P31 C3111 . . . 122.6(4) ?
Pt3 P31 C3121 . . . 111.5(5) ?
C311 P31 C3111 . . . 107.0(6) ?
C311 P31 C3121 . . . 103.3(6) ?
C3111 P31 C3121 . . . 103.7(6) ?
P31 C311 C321 . . . 108.6(10) ?
P31 C311 H311a . . . 110.4(10) ?
P31 C311 H311b . . . 112.6(10) ?
C321 C311 H311a . . . 108.5(11) ?
C321 C311 H311b . . . 111.9(12) ?
H311a C311 H311b . . . 104.7(14) ?
P31 C3111 C3112 . . . 117.5(9) ?
P31 C3111 C3116 . . . 120.8(10) ?
C3112 C3111 C3116 . . . 121.7(12) ?
C3111 C3112 C3113 . . . 115.9(13) ?
C3111 C3112 H3112 . . . 122.7(13) ?
C3113 C3112 H3112 . . . 121.4(14) ?
C3112 C3113 C3114 . . . 122.7(14) ?
C3112 C3113 H3113 . . . 116.4(14) ?
C3114 C3113 H3113 . . . 120.7(14) ?
C3113 C3114 C3115 . . . 119.8(14) ?
C3113 C3114 H3114 . . . 114.9(15) ?
C3115 C3114 H3114 . . . 125.3(14) ?
C3114 C3115 C3116 . . . 119.4(14) ?
C3114 C3115 H3115 . . . 117.5(14) ?
C3116 C3115 H3115 . . . 123.1(15) ?
C3111 C3116 C3115 . . . 120.5(14) ?
C3111 C3116 H3116 . . . 120.2(13) ?
C3115 C3116 H3116 . . . 119.2(13) ?
P31 C3121 C3122 . . . 118.6(10) ?
P31 C3121 C3126 . . . 123.0(11) ?
C3122 C3121 C3126 . . . 118.2(13) ?
C3121 C3122 C3123 . . . 118.1(14) ?
C3121 C3122 H3122 . . . 122.3(14) ?
C3123 C3122 H3122 . . . 119.6(15) ?
C3122 C3123 C3124 . . . 121.9(16) ?
C3122 C3123 H3123 . . . 113.5(18) ?
C3124 C3123 H3123 . . . 124.6(18) ?
C3123 C3124 C3125 . . . 118.9(17) ?
C3123 C3124 H3124 . . . 111.4(18) ?
C3125 C3124 H3124 . . . 129.7(19) ?
C3124 C3125 C3126 . . . 122.3(17) ?
C3124 C3125 H3125 . . . 113.8(17) ?
C3126 C3125 H3125 . . . 123.9(18) ?
C3121 C3126 C3125 . . . 120.5(15) ?
C3121 C3126 H3126 . . . 119.3(15) ?
C3125 C3126 H3126 . . . 120.3(17) ?
Pt3 P32 C321 . . . 108.3(5) ?
Pt3 P32 C3211 . . . 111.6(4) ?
Pt3 P32 C3221 . . . 119.9(6) ?
C321 P32 C3211 . . . 104.9(7) ?
C321 P32 C3221 . . . 106.2(7) ?
C3211 P32 C3221 . . . 104.9(7) ?
C311 C321 P32 . . . 109.7(10) ?
C311 C321 H321a . . . 111.4(14) ?
C311 C321 H321b . . . 107.9(13) ?
P32 C321 H321a . . . 110.1(12) ?
P32 C321 H321b . . . 110.0(12) ?
H321a C321 H321b . . . 107.6(14) ?
P32 C3211 C3212 . . . 120.8(11) ?
P32 C3211 C3216 . . . 119.7(11) ?
C3212 C3211 C3216 . . . 119.2(14) ?
C3211 C3212 C3213 . . . 122.5(16) ?
C3211 C3212 H3212 . . . 121.9(16) ?
C3213 C3212 H3212 . . . 115.5(16) ?
C3212 C3213 C3214 . . . 121.0(18) ?
C3212 C3213 H3213 . . . 125.8(19) ?
C3214 C3213 H3213 . . . 113.2(18) ?
C3213 C3214 C3215 . . . 118.9(18) ?
C3213 C3214 H3214 . . . 128(2) ?
C3215 C3214 H3214 . . . 113(2) ?
C3214 C3215 C3216 . . . 119.0(18) ?
C3214 C3215 H3215 . . . 122(2) ?
C3216 C3215 H3215 . . . 119(2) ?
C3211 C3216 C3215 . . . 118.8(17) ?
C3211 C3216 H3216 . . . 123.4(16) ?
C3215 C3216 H3216 . . . 117.4(18) ?
P32 C3221 C3222 . . . 120.9(13) ?
P32 C3221 C3226 . . . 123.2(18) ?
C3222 C3221 C3226 . . . 115(2) ?
C3221 C3222 C3223 . . . 116.4(19) ?
C3221 C3222 H3222 . . . 118(2) ?
C3223 C3222 H3222 . . . 125(2) ?
C3222 C3223 C3224 . . . 113(2) ?
C3222 C3223 H3223 . . . 118(2) ?
C3224 C3223 H3223 . . . 129(2) ?
C3223 C3224 C3225 . . . 120(3) ?
C3223 C3224 H3224 . . . 109(2) ?
C3225 C3224 H3224 . . . 128(3) ?
C3224 C3225 C3226 . . . 122(3) ?
C3224 C3225 H3225 . . . 104(3) ?
C3226 C3225 H3225 . . . 124(3) ?
C3221 C3226 C3225 . . . 126(2) ?
C3221 C3226 H3226 . . . 124(3) ?
C3225 C3226 H3226 . . . 110(2) ?
Pt3 C31 C32 . . . 169.1(13) ?
C31 C32 C33 . . . 177.6(16) ?
C32 C33 C34 . . . 178.2(14) ?
Pt4 C34 C33 . . . 173.5(12) ?
Pt4 P41 C411 . . . 103.9(6) ?
Pt4 P41 C4111 . . . 117.6(5) ?
Pt4 P41 C4121 . . . 119.2(4) ?
C411 P41 C4111 . . . 106.3(7) ?
C411 P41 C4121 . . . 104.2(7) ?
C4111 P41 C4121 . . . 104.3(6) ?
P41 C411 C421 . . . 109.8(12) ?
P41 C411 H411a . . . 109.7(13) ?
P41 C411 H411b . . . 107.8(13) ?
C421 C411 H411a . . . 116.1(17) ?
C421 C411 H411b . . . 111.5(15) ?
H411a C411 H411b . . . 101.4(16) ?
P41 C4111 C4112 . . . 122.7(12) ?
P41 C4111 C4116 . . . 114.6(12) ?
P41 C4111 C4112' . . . 104.2(12) ?
P41 C4111 C4116' . . . 131.5(15) ?
C4112 C4111 C4116 . . . 119.4(15) ?
C4112 C4111 C4112' . . . 30.6(17) ?
C4112 C4111 C4116' . . . 105.7(17) ?
C4116 C4111 C4112' . . . 140.8(16) ?
C4116 C4111 C4116' . . . 26.1(14) ?
C4112' C4111 C4116' . . . 117.8(15) ?
C4111 C4112 C4113 . . . 120.3(17) ?
C4111 C4112 C4112' . . . 89(3) ?
C4111 C4112 C4113' . . . 129(2) ?
C4111 C4112 H4112 . . . 120(2) ?
C4111 C4112 H4112' . . . 97.3(15) ?
C4113 C4112 C4112' . . . 125(3) ?
C4113 C4112 C4113' . . . 54(2) ?
C4113 C4112 H4112 . . . 119(2) ?
C4113 C4112 H4112' . . . 133(2) ?
C4112' C4112 C4113' . . . 71(3) ?
C4112' C4112 H4112 . . . 65(2) ?
C4112' C4112 H4112' . . . 22.7(17) ?
C4113' C4112 H4112 . . . 93(2) ?
C4113' C4112 H4112' . . . 81(2) ?
H4112 C4112 H4112' . . . 42.7(9) ?
C4112 C4113 C4114 . . . 121(2) ?
C4112 C4113 C4112' . . . 18.8(12) ?
C4112 C4113 C4113' . . . 68(2) ?
C4112 C4113 C4114' . . . 109(3) ?
C4112 C4113 C4115' . . . 97.2(18) ?
C4112 C4113 H4113 . . . 119(2) ?
C4114 C4113 C4112' . . . 129(2) ?
C4114 C4113 C4113' . . . 134(3) ?
C4114 C4113 C4114' . . . 75(2) ?
C4114 C4113 C4115' . . . 38.2(16) ?
C4114 C4113 H4113 . . . 120(2) ?
C4112' C4113 C4113' . . . 50(2) ?
C4112' C4113 C4114' . . . 94(3) ?
C4112' C4113 C4115' . . . 96.7(17) ?
C4112' C4113 H4113 . . . 106.3(18) ?
C4113' C4113 C4114' . . . 60(2) ?
C4113' C4113 C4115' . . . 99(2) ?
C4113' C4113 H4113 . . . 66(2) ?
C4114' C4113 C4115' . . . 50.9(18) ?
C4114' C4113 H4113 . . . 81(2) ?
C4115' C4113 H4113 . . . 128(2) ?
C4113 C4114 C4115 . . . 121(2) ?
C4113 C4114 C4114' . . . 55.6(17) ?
C4113 C4114 C4115' . . . 99(2) ?
C4113 C4114 H4114 . . . 124(2) ?
C4115 C4114 C4114' . . . 113(3) ?
C4115 C4114 C4115' . . . 54(2) ?
C4115 C4114 H4114 . . . 115(2) ?
C4114' C4114 C4115' . . . 60(2) ?
C4114' C4114 H4114 . . . 105(2) ?
C4115' C4114 H4114 . . . 117(3) ?
C4114 C4115 C4116 . . . 119(2) ?
C4114 C4115 C4115' . . . 56(2) ?
C4114 C4115 C4116' . . . 107(2) ?
C4114 C4115 H4115 . . . 124(3) ?
C4114 C4115 H4115' . . . 88(2) ?
C4116 C4115 C4115' . . . 100(3) ?
C4116 C4115 C4116' . . . 26.1(15) ?
C4116 C4115 H4115 . . . 116(3) ?
C4116 C4115 H4115' . . . 119(2) ?
C4115' C4115 C4116' . . . 74(3) ?
C4115' C4115 H4115 . . . 108(3) ?
C4115' C4115 H4115' . . . 50.5(17) ?
C4116' C4115 H4115 . . . 120(3) ?
C4116' C4115 H4115' . . . 98(2) ?
H4115 C4115 H4115' . . . 57.9(13) ?
C4111 C4116 C4115 . . . 118(2) ?
C4111 C4116 C4115' . . . 93.6(15) ?
C4111 C4116 C4116' . . . 79(3) ?
C4111 C4116 H4116 . . . 122(2) ?
C4111 C4116 H4116' . . . 146(2) ?
C4115 C4116 C4115' . . . 35.1(17) ?
C4115 C4116 C4116' . . . 64(4) ?
C4115 C4116 H4116 . . . 119(2) ?
C4115 C4116 H4116' . . . 91(2) ?
C4115' C4116 C4116' . . . 30(4) ?
C4115' C4116 H4116 . . . 134(2) ?
C4115' C4116 H4116' . . . 103(2) ?
C4116' C4116 H4116 . . . 123(4) ?
C4116' C4116 H4116' . . . 100(4) ?
H4116 C4116 H4116' . . . 31.2(8) ?
C4111 C4112' C4112 . . . 61(2) ?
C4111 C4112' C4113 . . . 85.3(14) ?
C4111 C4112' C4113' . . . 120(2) ?
C4111 C4112' H4112 . . . 105(2) ?
C4111 C4112' H4112' . . . 126(3) ?
C4112 C4112' C4113 . . . 36(2) ?
C4112 C4112' C4113' . . . 80(3) ?
C4112 C4112' H4112 . . . 66(3) ?
C4112 C4112' H4112' . . . 136(4) ?
C4113 C4112' C4113' . . . 44(2) ?
C4113 C4112' H4112 . . . 82(2) ?
C4113 C4112' H4112' . . . 142(3) ?
C4113' C4112' H4112 . . . 98(3) ?
C4113' C4112' H4112' . . . 114(3) ?
H4112 C4112' H4112' . . . 70.6(15) ?
C4112 C4113' C4113 . . . 57.2(16) ?
C4112 C4113' C4112' . . . 28.9(15) ?
C4112 C4113' C4114' . . . 102(2) ?
C4112 C4113' H4113 . . . 89(2) ?
C4112 C4113' H4113' . . . 139(4) ?
C4113 C4113' C4112' . . . 86(2) ?
C4113 C4113' C4114' . . . 62(3) ?
C4113 C4113' H4113 . . . 40.1(17) ?
C4113 C4113' H4113' . . . 111(5) ?
C4112' C4113' C4114' . . . 119(3) ?
C4112' C4113' H4113 . . . 117(3) ?
C4112' C4113' H4113' . . . 136(3) ?
C4114' C4113' H4113 . . . 70(3) ?
C4114' C4113' H4113' . . . 105(4) ?
H4113 C4113' H4113' . . . 71(4) ?
C4113 C4114' C4114 . . . 49.7(17) ?
C4113 C4114' C4113' . . . 58(2) ?
C4113 C4114' C4115' . . . 81(2) ?
C4113 C4114' H4114' . . . 136(5) ?
C4114 C4114' C4113' . . . 107(3) ?
C4114 C4114' C4115' . . . 43.7(18) ?
C4114 C4114' H4114' . . . 104(4) ?
C4113' C4114' C4115' . . . 120(3) ?
C4113' C4114' H4114' . . . 138(3) ?
C4115' C4114' H4114' . . . 102(3) ?
C4113 C4115' C4114 . . . 43.2(16) ?
C4113 C4115' C4115 . . . 95(2) ?
C4113 C4115' C4116 . . . 89.0(15) ?
C4113 C4115' C4114' . . . 47.8(18) ?
C4113 C4115' C4116' . . . 91.5(18) ?
C4113 C4115' H4115' . . . 156(3) ?
C4114 C4115' C4115 . . . 70(3) ?
C4114 C4115' C4116 . . . 95(2) ?
C4114 C4115' C4114' . . . 76(3) ?
C4114 C4115' C4116' . . . 105(3) ?
C4114 C4115' H4115' . . . 113(3) ?
C4115 C4115' C4116 . . . 45(2) ?
C4115 C4115' C4114' . . . 143(3) ?
C4115 C4115' C4116' . . . 57(2) ?
C4115 C4115' H4115' . . . 77(2) ?
C4116 C4115' C4114' . . . 125(2) ?
C4116 C4115' C4116' . . . 12.5(14) ?
C4116 C4115' H4115' . . . 101(2) ?
C4114' C4115' C4116' . . . 120(3) ?
C4114' C4115' H4115' . . . 133(3) ?
C4116' C4115' H4115' . . . 103(3) ?
C4111 C4116' C4115 . . . 127(3) ?
C4111 C4116' C4116 . . . 74(3) ?
C4111 C4116' C4115' . . . 119(2) ?
C4111 C4116' H4116 . . . 94.3(17) ?
C4111 C4116' H4116' . . . 112(2) ?
C4115 C4116' C4116 . . . 89(4) ?
C4115 C4116' C4115' . . . 49(2) ?
C4115 C4116' H4116 . . . 101(2) ?
C4115 C4116' H4116' . . . 87(2) ?
C4116 C4116' C4115' . . . 137(5) ?
C4116 C4116' H4116 . . . 35(3) ?
C4116 C4116' H4116' . . . 45(3) ?
C4115' C4116' H4116 . . . 144(2) ?
C4115' C4116' H4116' . . . 126(3) ?
H4116 C4116' H4116' . . . 18.3(5) ?
P41 C4121 C4122 . . . 117.9(11) ?
P41 C4121 C4126 . . . 121.9(11) ?
C4122 C4121 C4126 . . . 120.1(14) ?
C4121 C4122 C4123 . . . 120.5(15) ?
C4121 C4122 H4122 . . . 121.2(15) ?
C4123 C4122 H4122 . . . 118.3(15) ?
C4122 C4123 C4124 . . . 120.2(16) ?
C4122 C4123 H4123 . . . 116.6(17) ?
C4124 C4123 H4123 . . . 123.2(18) ?
C4123 C4124 C4125 . . . 119.6(17) ?
C4123 C4124 H4124 . . . 111(2) ?
C4125 C4124 H4124 . . . 129(2) ?
C4124 C4125 C4126 . . . 124.7(17) ?
C4124 C4125 H4125 . . . 114.5(18) ?
C4126 C4125 H4125 . . . 120.8(17) ?
C4121 C4126 C4125 . . . 114.5(14) ?
C4121 C4126 H4126 . . . 124.0(18) ?
C4125 C4126 H4126 . . . 121.4(17) ?
Pt4 P42 C421 . . . 108.1(5) ?
Pt4 P42 C4211 . . . 114.0(4) ?
Pt4 P42 C4221 . . . 117.3(5) ?
C421 P42 C4211 . . . 103.3(7) ?
C421 P42 C4221 . . . 104.7(6) ?
C4211 P42 C4221 . . . 108.1(6) ?
C411 C421 P42 . . . 110.3(10) ?
C411 C421 H421a . . . 108.8(13) ?
C411 C421 H421b . . . 104.8(14) ?
P42 C421 H421a . . . 112.1(12) ?
P42 C421 H421b . . . 111.4(10) ?
H421a C421 H421b . . . 109.2(13) ?
P42 C4211 C4212 . . . 120.3(12) ?
P42 C4211 C4216 . . . 126.0(11) ?
C4212 C4211 C4216 . . . 113.5(14) ?
C4211 C4212 C4213 . . . 122.6(17) ?
C4211 C4212 H4212 . . . 117.7(16) ?
C4213 C4212 H4212 . . . 119.7(18) ?
C4212 C4213 C4214 . . . 117.8(18) ?
C4212 C4213 H4213 . . . 117(2) ?
C4214 C4213 H4213 . . . 124.8(19) ?
C4213 C4214 C4215 . . . 121.2(18) ?
C4213 C4214 H4214 . . . 117.9(18) ?
C4215 C4214 H4214 . . . 121(2) ?
C4214 C4215 C4216 . . . 122.1(18) ?
C4214 C4215 H4215 . . . 120.9(18) ?
C4216 C4215 H4215 . . . 117.0(16) ?
C4211 C4216 C4215 . . . 122.4(14) ?
C4211 C4216 H4216 . . . 118.6(15) ?
C4215 C4216 H4216 . . . 118.9(16) ?
P42 C4221 C4222 . . . 119.4(10) ?
P42 C4221 C4226 . . . 121.7(10) ?
C4222 C4221 C4226 . . . 118.9(12) ?
C4221 C4222 C4223 . . . 119.7(12) ?
C4221 C4222 H4222 . . . 121.9(13) ?
C4223 C4222 H4222 . . . 118.3(13) ?
C4222 C4223 C4224 . . . 121.2(14) ?
C4222 C4223 H4223 . . . 120.9(14) ?
C4224 C4223 H4223 . . . 117.8(15) ?
C4223 C4224 C4225 . . . 119.6(15) ?
C4223 C4224 H4224 . . . 121.4(15) ?
C4225 C4224 H4224 . . . 119.0(15) ?
C4224 C4225 C4226 . . . 119.5(14) ?
C4224 C4225 H4225 . . . 119.8(15) ?
C4226 C4225 H4225 . . . 120.7(15) ?
C4221 C4226 C4225 . . . 121.1(13) ?
C4221 C4226 H4226 . . . 119.6(14) ?
C4225 C4226 H4226 . . . 119.3(14) ?
Pt4 C41 C42 . . . 177.8(12) ?
C41 C42 C43 . . . 176.8(14) ?
C42 C43 C44 . . . 179.3(14) ?
Pt1 C44 C43 . . . 174.6(12) ?
S1 C101 H101a . . . 112(2) ?
S1 C101 H101b . . . 110(2) ?
S1 C101 H101c . . . 110(2) ?
H101a C101 H101b . . . 109(2) ?
H101a C101 H101c . . . 110(3) ?
H101b C101 H101c . . . 107(2) ?
S1 C102 H102a . . . 113(2) ?
S1 C102 H102b . . . 109.6(17) ?
S1 C102 H102c . . . 110(2) ?
H102a C102 H102b . . . 109(3) ?
H102a C102 H102c . . . 110(2) ?
H102b C102 H102c . . . 105(2) ?
C101 S1 C102 . . . 98.3(13) ?
C101 S1 O1 . . . 110.8(11) ?
C102 S1 O1 . . . 109.0(12) ?
S2 C201 H201a . . . 109(3) ?
S2 C201 H201b . . . 98(2) ?
S2 C201 H201c . . . 107(3) ?
H201a C201 H201b . . . 108(4) ?
H201a C201 H201c . . . 126(4) ?
H201b C201 H201c . . . 104(3) ?
S2 C202 H202a . . . 108(3) ?
S2 C202 H202b . . . 102(3) ?
S2 C202 H202c . . . 107(4) ?
H202a C202 H202b . . . 113(5) ?
H202a C202 H202c . . . 118(5) ?
H202b C202 H202c . . . 107(3) ?
C201 S2 C202 . . . 109(2) ?
C201 S2 O2 . . . 106.6(16) ?
C202 S2 O2 . . . 118(2) ?
S3 C301 S3' . . . 34.6(12) ?
S3 C301 H301a . . . 95(3) ?
S3 C301 H301b . . . 107(3) ?
S3 C301 H301c . . . 115(3) ?
S3 C301 H301'a . . . 135(3) ?
S3 C301 H301'b . . . 109(3) ?
S3 C301 H301'c . . . 66(2) ?
S3' C301 H301a . . . 113(3) ?
S3' C301 H301b . . . 125(3) ?
S3' C301 H301c . . . 81(3) ?
S3' C301 H301'a . . . 117(3) ?
S3' C301 H301'b . . . 108(3) ?
S3' C301 H301'c . . . 101(3) ?
H301a C301 H301b . . . 105(3) ?
H301a C301 H301c . . . 107(3) ?
H301a C301 H301'a . . . 128(4) ?
H301a C301 H301'b . . . 30.9(10) ?
H301a C301 H301'c . . . 68(2) ?
H301b C301 H301c . . . 124(5) ?
H301b C301 H301'a . . . 55(3) ?
H301b C301 H301'b . . . 124(4) ?
H301b C301 H301'c . . . 59(2) ?
H301c C301 H301'a . . . 69(3) ?
H301c C301 H301'b . . . 76(2) ?
H301c C301 H301'c . . . 174(4) ?
H301'a C301 H301'b . . . 115(4) ?
H301'a C301 H301'c . . . 114(4) ?
H301'b C301 H301'c . . . 99(3) ?
S3 C302 S3' . . . 40.2(15) ?
S3 C302 H302a . . . 123(3) ?
S3 C302 H302b . . . 119(3) ?
S3 C302 H302c . . . 111(3) ?
S3 C302 H302'a . . . 139(3) ?
S3 C302 H302'b . . . 78(3) ?
S3 C302 H302'c . . . 127(3) ?
S3' C302 H302a . . . 83(3) ?
S3' C302 H302b . . . 132(3) ?
S3' C302 H302c . . . 128(3) ?
S3' C302 H302'a . . . 117(3) ?
S3' C302 H302'b . . . 118(3) ?
S3' C302 H302'c . . . 120(3) ?
H302a C302 H302b . . . 103(3) ?
H302a C302 H302c . . . 97(3) ?
H302a C302 H302'a . . . 61(2) ?
H302a C302 H302'b . . . 159(4) ?
H302a C302 H302'c . . . 67(2) ?
H302b C302 H302c . . . 99(3) ?
H302b C302 H302'a . . . 42.0(15) ?
H302b C302 H302'b . . . 66(3) ?
H302b C302 H302'c . . . 106(3) ?
H302c C302 H302'a . . . 109(3) ?
H302c C302 H302'b . . . 69(3) ?
H302c C302 H302'c . . . 30.7(11) ?
H302'a C302 H302'b . . . 107(4) ?
H302'a C302 H302'c . . . 93(3) ?
H302'b C302 H302'c . . . 99(3) ?
C301 S3 C302 . . . 103(2) ?
C301 S3 S3' . . . 61(2) ?
C301 S3 O3 . . . 94(2) ?
C301 S3 H302'b . . . 118.9(17) ?
C302 S3 S3' . . . 66(2) ?
C302 S3 O3 . . . 106(2) ?
C302 S3 H302'b . . . 32.6(15) ?
S3' S3 O3 . . . 62.2(15) ?
S3' S3 H302'b . . . 99(2) ?
O3 S3 H302'b . . . 128(2) ?
C301 S3' C302 . . . 118(2) ?
C301 S3' S3 . . . 85(2) ?
C301 S3' O3 . . . 110.9(15) ?
C302 S3' S3 . . . 73(2) ?
C302 S3' O3 . . . 117.8(18) ?
S3 S3' O3 . . . 75.4(16) ?
S3 O3 S3' . . . 42.3(12) ?
S4 C401 S4' . . . 40.3(10) ?
S4 C401 H401a . . . 108(2) ?
S4 C401 H401b . . . 107(2) ?
S4 C401 H401c . . . 112(2) ?
S4 C401 H401'a . . . 131(2) ?
S4 C401 H401'b . . . 118(2) ?
S4 C401 H401'c . . . 69.3(16) ?
S4' C401 H401a . . . 116(2) ?
S4' C401 H401b . . . 133(2) ?
S4' C401 H401c . . . 73.3(18) ?
S4' C401 H401'a . . . 115(2) ?
S4' C401 H401'b . . . 110(2) ?
S4' C401 H401'c . . . 109(2) ?
H401a C401 H401b . . . 105(3) ?
H401a C401 H401c . . . 113(3) ?
H401a C401 H401'a . . . 120(3) ?
H401a C401 H401'b . . . 20.8(5) ?
H401a C401 H401'c . . . 85(2) ?
H401b C401 H401c . . . 110(3) ?
H401b C401 H401'a . . . 53.8(13) ?
H401b C401 H401'b . . . 116(3) ?
H401b C401 H401'c . . . 52.2(15) ?
H401c C401 H401'a . . . 56.9(16) ?
H401c C401 H401'b . . . 92(3) ?
H401c C401 H401'c . . . 159(3) ?
H401'a C401 H401'b . . . 111(3) ?
H401'a C401 H401'c . . . 106(2) ?
H401'b C401 H401'c . . . 105(3) ?
S4 C402 S4' . . . 43.9(11) ?
S4 C402 H402a . . . 114(2) ?
S4 C402 H402b . . . 114(2) ?
S4 C402 H402c . . . 112(2) ?
S4 C402 H402'a . . . 131(2) ?
S4 C402 H402'b . . . 125(2) ?
S4 C402 H402'c . . . 70.6(17) ?
S4' C402 H402a . . . 126(2) ?
S4' C402 H402b . . . 70(2) ?
S4' C402 H402c . . . 129(2) ?
S4' C402 H402'a . . . 112(2) ?
S4' C402 H402'b . . . 113(2) ?
S4' C402 H402'c . . . 114(2) ?
H402a C402 H402b . . . 108(3) ?
H402a C402 H402c . . . 104(3) ?
H402a C402 H402'a . . . 35.2(9) ?
H402a C402 H402'b . . . 116(3) ?
H402a C402 H402'c . . . 73(2) ?
H402b C402 H402c . . . 104(3) ?
H402b C402 H402'a . . . 72(2) ?
H402b C402 H402'b . . . 69(2) ?
H402b C402 H402'c . . . 174(3) ?
H402c C402 H402'a . . . 114(3) ?
H402c C402 H402'b . . . 35.7(9) ?
H402c C402 H402'c . . . 70(2) ?
H402'a C402 H402'b . . . 103(2) ?
H402'a C402 H402'c . . . 108(3) ?
H402'b C402 H402'c . . . 105(3) ?
C401 S4 C402 . . . 105.3(15) ?
C401 S4 S4' . . . 70.5(14) ?
C401 S4 O4 . . . 110.3(14) ?
C401 S4 H401'c . . . 34.7(10) ?
C401 S4 H402'c . . . 119.3(10) ?
C402 S4 S4' . . . 72.4(17) ?
C402 S4 O4 . . . 105.1(15) ?
C402 S4 H401'c . . . 113.6(11) ?
C402 S4 H402'c . . . 36.0(13) ?
S4' S4 O4 . . . 61.7(12) ?
S4' S4 H401'c . . . 105.1(12) ?
S4' S4 H402'c . . . 108.4(12) ?
O4 S4 H401'c . . . 132.7(11) ?
O4 S4 H402'c . . . 122.1(11) ?
H401'c S4 H402'c . . . 105.1(6) ?
C401 S4' C402 . . . 100.5(16) ?
C401 S4' S4 . . . 69.1(15) ?
C401 S4' O4 . . . 115.1(16) ?
C401 S4' H402b . . . 111.5(13) ?
C402 S4' S4 . . . 63.7(15) ?
C402 S4' O4 . . . 105.6(17) ?
C402 S4' H402b . . . 34.5(12) ?
S4 S4' O4 . . . 71.5(13) ?
S4 S4' H402b . . . 98.0(13) ?
O4 S4' H402b . . . 123.4(14) ?
S4 O4 S4' . . . 46.8(10) ?
S5 C501 H501a . . . 106(3) ?
S5 C501 H501b . . . 112(3) ?
S5 C501 H501c . . . 110(3) ?
H501a C501 H501b . . . 111(3) ?
H501a C501 H501c . . . 104(4) ?
H501b C501 H501c . . . 113(4) ?
S5 C502 H502a . . . 105(2) ?
S5 C502 H502b . . . 101(2) ?
S5 C502 H502c . . . 106.4(19) ?
H502a C502 H502b . . . 114(2) ?
H502a C502 H502c . . . 117(3) ?
H502b C502 H502c . . . 111(3) ?
C501 S5 C502 . . . 111.9(17) ?
C501 S5 O5 . . . 114(2) ?
C502 S5 O5 . . . 116.7(14) ?
C2112 H2112 C2112' . . . 19(2) ?
C2112 H2112 H2112' . . . 42.4(16) ?
C2112' H2112 H2112' . . . 30.9(13) ?
C2113 H2113 H2113' . . . 21.7(18) ?
C2115 H2115 C2114' . . . 24(2) ?
C2115 H2115 C2115' . . . 59(2) ?
C2114' H2115 C2115' . . . 59.8(18) ?
C2116 H2116 C2115' . . . 45(2) ?
C2116 H2116 C2116' . . . 52(2) ?
C2115' H2116 C2116' . . . 62.1(19) ?
C2112 H2112' C2112' . . . 31(3) ?
C2112 H2112' H2112 . . . 110(2) ?
C2112' H2112' H2112 . . . 131(2) ?
C2113 H2113' C2114 . . . 96(5) ?
C2113 H2113' C2113' . . . 50(5) ?
C2113 H2113' H2113 . . . 97(5) ?
C2114 H2113' C2113' . . . 55(3) ?
C2114 H2113' H2113 . . . 141.9(15) ?
C2113' H2113' H2113 . . . 146(2) ?
C2114 H2114' C2115 . . . 81(2) ?
C2114 H2114' C2114' . . . 59(2) ?
C2115 H2114' C2114' . . . 31(2) ?
C211 H211b C211' . . . 64.4(19) ?
C211' H221a C221 . . . 84.6(18) ?
C221 H221b H221'b . . . 66.1(9) ?
C211 H221'a C221 . . . 91.0(16) ?
C221 H221'b H221b . . . 65.6(8) ?
C2122 H2122 C2122' . . . 66(3) ?
C2123 H2124' C2124 . . . 61(2) ?
C2123 H2124' C2124' . . . 57(3) ?
C2124 H2124' C2124' . . . 75(3) ?
C2125 H2125' C2125' . . . 50(4) ?
C2126 H2126' C2126' . . . 40(3) ?
C4112 H4112 C4112' . . . 49(2) ?
C4113 H4113 C4113' . . . 73.8(19) ?
C4116 H4116 C4116' . . . 22.1(18) ?
C4116 H4116 H4116' . . . 55.5(14) ?
C4116' H4116 H4116' . . . 43.6(11) ?
C4112 H4112' C4112' . . . 21(2) ?
C4115 H4115' C4115' . . . 52(2) ?
C4116 H4116' C4116' . . . 34(2) ?
C4116 H4116' H4116 . . . 93.3(16) ?
C4116' H4116' H4116 . . . 118.0(15) ?
C301 H301a H301'b . . . 70.5(17) ?
C301 H301b H301'a . . . 58(2) ?
C301 H301b H301'c . . . 67(2) ?
H301'a H301b H301'c . . . 125.2707(14) ?
C301 H301c H301'a . . . 53(3) ?
C301 H301'a H301b . . . 67(2) ?
C301 H301'a H301c . . . 58(2) ?
H301b H301'a H301c . . . 125.266(3) ?
C301 H301'b H301a . . . 79(2) ?
C301 H301'c H301b . . . 53(2) ?
C302 H302b H302'a . . . 72(2) ?
C302 H302c H302'c . . . 78(2) ?
C302 H302'a H302b . . . 66(2) ?
C302 H302'b S3 . . . 70(2) ?
C302 H302'c H302c . . . 72(2) ?
C401 H401a H401'b . . . 76.3(18) ?
C401 H401b H401'a . . . 60.1(16) ?
C401 H401b H401'c . . . 64.8(17) ?
H401'a H401b H401'c . . . 124.4627(14) ?
C401 H401c H401'a . . . 64.1(16) ?
C401 H401'a H401b . . . 66.1(18) ?
C401 H401'a H401c . . . 59.0(18) ?
H401b H401'a H401c . . . 124.774(2) ?
C401 H401'b H401a . . . 82.9(18) ?
C401 H401'c S4 . . . 76.0(16) ?
C401 H401'c H401b . . . 63.0(14) ?
S4 H401'c H401b . . . 119.7(4) ?
C402 H402a H402'a . . . 73(2) ?
C402 H402b S4' . . . 75.3(18) ?
C402 H402c H402'b . . . 72(2) ?
C402 H402'a H402a . . . 72(2) ?
C402 H402'b H402c . . . 72(2) ?
C402 H402'c S4 . . . 73.4(17) ?

loop_
_geom_bond_atom_site_label_1
_geom_bond_atom_site_label_2
_geom_bond_site_symmetry_1
_geom_bond_site_symmetry_2
_geom_bond_distance
_geom_bond_publ_flag
Pt1 P11 . . 2.279(4) ?
Pt1 P12 . . 2.278(4) ?
Pt1 C11 . . 1.945(15) ?
Pt1 C44 . . 1.990(13) ?
Pt2 C14 . . 1.990(15) ?
Pt2 P21 . . 2.256(4) ?
Pt2 P22 . . 2.271(4) ?
Pt2 C21 . . 1.994(15) ?
Pt3 C24 . . 1.976(13) ?
Pt3 P31 . . 2.285(4) ?
Pt3 P32 . . 2.282(4) ?
Pt3 C31 . . 2.025(13) ?
Pt4 C34 . . 1.998(13) ?
Pt4 P41 . . 2.274(4) ?
Pt4 P42 . . 2.279(4) ?
Pt4 C41 . . 1.979(13) ?
P11 C111 . . 1.815(14) ?
P11 C1111 . . 1.818(12) ?
P11 C1121 . . 1.800(12) ?
C111 C121 . . 1.516(18) ?
C111 H111a . . .964(12) ?
C111 H111b . . .970(13) ?
C1111 C1112 . . 1.359(19) ?
C1111 C1116 . . 1.359(19) ?
C1112 C1113 . . 1.39(2) ?
C1112 H1112 . . .968(14) ?
C1113 C1114 . . 1.38(2) ?
C1113 H1113 . . .989(16) ?
C1114 C1115 . . 1.40(2) ?
C1114 H1114 . . .990(15) ?
C1115 C1116 . . 1.36(2) ?
C1115 H1115 . . .968(18) ?
C1116 H1116 . . .975(14) ?
C1121 C1122 . . 1.36(2) ?
C1121 C1126 . . 1.356(18) ?
C1122 C1123 . . 1.40(2) ?
C1122 H1122 . . .996(14) ?
C1123 C1124 . . 1.35(2) ?
C1123 H1123 . . 1.005(15) ?
C1124 C1125 . . 1.35(2) ?
C1124 H1124 . . .995(13) ?
C1125 C1126 . . 1.40(2) ?
C1125 H1125 . . .978(14) ?
C1126 H1126 . . .974(15) ?
P12 C121 . . 1.847(13) ?
P12 C1211 . . 1.807(13) ?
P12 C1221 . . 1.826(13) ?
C121 H121a . . .992(14) ?
C121 H121b . . .956(14) ?
C1211 C1212 . . 1.30(2) ?
C1211 C1216 . . 1.39(2) ?
C1212 C1213 . . 1.41(2) ?
C1212 H1212 . . .964(17) ?
C1213 C1214 . . 1.36(3) ?
C1213 H1213 . . 1.000(16) ?
C1214 C1215 . . 1.44(2) ?
C1214 H1214 . . .982(17) ?
C1215 C1216 . . 1.37(2) ?
C1215 H1215 . . .934(19) ?
C1216 H1216 . . .972(17) ?
C1221 C1222 . . 1.30(2) ?
C1221 C1226 . . 1.37(3) ?
C1222 C1223 . . 1.36(2) ?
C1222 H1222 . . 1.007(19) ?
C1223 C1224 . . 1.30(3) ?
C1223 H1223 . . .972(19) ?
C1224 C1225 . . 1.29(3) ?
C1224 H1224 . . .966(15) ?
C1225 C1226 . . 1.45(3) ?
C1225 H1225 . . .97(2) ?
C1226 H1226 . . .992(18) ?
C11 C12 . . 1.22(2) ?
C12 C13 . . 1.40(2) ?
C13 C14 . . 1.24(2) ?
P21 C2111 . . 1.765(18) ?
P21 C2121 . . 1.75(2) ?
P21 C211 . . 1.93(2) ?
P21 C211' . . 1.95(3) ?
C2111 C2112 . . 1.58(4) ?
C2111 C2116 . . 1.50(3) ?
C2111 C2112' . . 1.14(4) ?
C2111 C2116' . . 1.38(3) ?
C2112 C2113 . . 1.40(5) ?
C2112 C2112' . . .46(4) ?
C2112 C2113' . . 1.40(5) ?
C2112 H2112 . . 1.12(3) ?
C2112 H2112' . . .80(3) ?
C2113 C2114 . . 1.41(5) ?
C2113 C2112' . . 1.74(5) ?
C2113 C2113' . . .73(5) ?
C2113 C2114' . . 1.89(5) ?
C2113 H2113 . . 1.01(3) ?
C2113 H2113' . . .37(3) ?
C2114 C2115 . . 1.39(4) ?
C2114 C2113' . . 1.09(5) ?
C2114 C2114' . . 1.10(5) ?
C2114 H2114 . . .85(3) ?
C2114 H2113' . . 1.32(3) ?
C2114 H2114' . . 1.06(3) ?
C2115 C2116 . . 1.46(4) ?
C2115 C2113' . . 1.63(4) ?
C2115 C2114' . . .62(4) ?
C2115 C2115' . . 1.20(4) ?
C2115 H2115 . . .96(3) ?
C2115 H2114' . . 1.08(3) ?
C2116 C2114' . . 1.62(5) ?
C2116 C2115' . . .92(4) ?
C2116 C2116' . . 1.08(4) ?
C2116 H2116 . . .97(3) ?
C2112' C2113' . . 1.55(5) ?
C2112' H2112 . . 1.34(3) ?
C2112' H2112' . . .91(3) ?
C2113' C2114' . . 1.24(5) ?
C2113' H2113' . . .91(3) ?
C2114' C2115' . . 1.36(4) ?
C2114' H2115 . . 1.36(3) ?
C2114' H2114' . . 1.18(3) ?
C2115' C2116' . . 1.38(4) ?
C2115' H2115 . . 1.36(3) ?
C2115' H2116 . . 1.31(3) ?
C2115' H2115' . . .99(3) ?
C2116' H2116 . . 1.37(3) ?
C2116' H2116' . . .90(3) ?
C2121 C2122 . . 1.49(4) ?
C2121 C2126 . . 1.64(4) ?
C2121 C2122' . . 1.58(5) ?
C2121 C2126' . . 1.07(4) ?
C2122 C2123 . . 1.41(6) ?
C2122 C2122' . . 1.38(5) ?
C2122 C2123' . . 1.48(5) ?
C2122 C2124' . . 1.71(5) ?
C2122 C2126' . . 1.63(5) ?
C2122 H2122 . . .95(4) ?
C2123 C2124 . . 1.39(6) ?
C2123 C2123' . . 1.57(6) ?
C2123 C2124' . . 1.19(6) ?
C2123 H2123 . . .97(4) ?
C2123 H2124' . . 1.40(4) ?
C2124 C2125 . . 1.18(6) ?
C2124 C2124' . . 1.43(5) ?
C2124 C2125' . . 1.51(6) ?
C2124 H2124 . . .95(3) ?
C2124 H2124' . . 1.34(4) ?
C2125 C2126 . . 1.59(6) ?
C2125 C2124' . . 1.87(6) ?
C2125 C2125' . . .88(6) ?
C2125 C2126' . . 1.79(5) ?
C2125 H2125 . . 1.00(4) ?
C2125 H2125' . . 1.13(4) ?
C2126 C2125' . . 1.34(6) ?
C2126 C2126' . . .79(5) ?
C2126 H2126 . . 1.00(4) ?
C2126 H2126' . . 1.23(4) ?
C2122' C2123' . . 1.41(6) ?
C2122' H2122 . . 1.45(4) ?
C2122' H2122' . . .95(4) ?
C2123' C2124' . . 1.36(6) ?
C2123' H2123' . . .94(4) ?
C2124' C2125' . . 1.41(6) ?
C2124' H2124' . . .95(4) ?
C2125' C2126' . . 1.59(5) ?
C2125' H2125' . . .93(4) ?
C2126' H2126' . . .95(3) ?
C211 C211' . . 1.37(4) ?
C211 C221 . . 1.45(3) ?
C211 H211a . . .92(2) ?
C211 H211b . . .94(2) ?
C211 H221'a . . 1.09(2) ?
C211' C221 . . 1.36(3) ?
C211' H211b . . 1.49(3) ?
C211' H211'a . . .91(3) ?
C211' H211'b . . 1.02(3) ?
C211' H221a . . 1.06(3) ?
C221 P22 . . 1.823(15) ?
C221 H221a . . .952(15) ?
C221 H221b . . .932(12) ?
C221 H221'a . . .942(14) ?
C221 H221'b . . .937(15) ?
P22 C2211 . . 1.832(14) ?
P22 C2221 . . 1.798(14) ?
C2211 C2212 . . 1.38(2) ?
C2211 C2216 . . 1.36(2) ?
C2212 C2213 . . 1.36(2) ?
C2212 H2212 . . .971(15) ?
C2213 C2214 . . 1.39(2) ?
C2213 H2213 . . .971(18) ?
C2214 C2215 . . 1.37(3) ?
C2214 H2214 . . .982(19) ?
C2215 C2216 . . 1.38(2) ?
C2215 H2215 . . .987(16) ?
C2216 H2216 . . .997(17) ?
C2221 C2222 . . 1.36(2) ?
C2221 C2226 . . 1.28(2) ?
C2222 C2223 . . 1.48(3) ?
C2222 H2222 . . 1.004(17) ?
C2223 C2224 . . 1.36(3) ?
C2223 H2223 . . 1.02(2) ?
C2224 C2225 . . 1.24(4) ?
C2224 H2224 . . .95(2) ?
C2225 C2226 . . 1.40(3) ?
C2225 H2225 . . 1.01(2) ?
C2226 H2226 . . .95(2) ?
C21 C22 . . 1.23(2) ?
C22 C23 . . 1.39(2) ?
C23 C24 . . 1.198(18) ?
P31 C311 . . 1.813(14) ?
P31 C3111 . . 1.830(12) ?
P31 C3121 . . 1.789(13) ?
C311 C321 . . 1.52(2) ?
C311 H311a . . .999(14) ?
C311 H311b . . .960(13) ?
C3111 C3112 . . 1.36(2) ?
C3111 C3116 . . 1.364(18) ?
C3112 C3113 . . 1.40(2) ?
C3112 H3112 . . .993(14) ?
C3113 C3114 . . 1.34(2) ?
C3113 H3113 . . 1.006(15) ?
C3114 C3115 . . 1.35(2) ?
C3114 H3114 . . 1.001(15) ?
C3115 C3116 . . 1.37(2) ?
C3115 H3115 . . .963(15) ?
C3116 H3116 . . .990(15) ?
C3121 C3122 . . 1.39(2) ?
C3121 C3126 . . 1.39(2) ?
C3122 C3123 . . 1.44(2) ?
C3122 H3122 . . 1.029(16) ?
C3123 C3124 . . 1.31(3) ?
C3123 H3123 . . 1.042(17) ?
C3124 C3125 . . 1.37(3) ?
C3124 H3124 . . .991(19) ?
C3125 C3126 . . 1.35(2) ?
C3125 H3125 . . .967(19) ?
C3126 H3126 . . .917(16) ?
P32 C321 . . 1.860(16) ?
P32 C3211 . . 1.817(13) ?
P32 C3221 . . 1.809(16) ?
C321 H321a . . .961(15) ?
C321 H321b . . .962(15) ?
C3211 C3212 . . 1.28(2) ?
C3211 C3216 . . 1.35(2) ?
C3212 C3213 . . 1.39(2) ?
C3212 H3212 . . .965(17) ?
C3213 C3214 . . 1.28(3) ?
C3213 H3213 . . .974(19) ?
C3214 C3215 . . 1.38(3) ?
C3214 H3214 . . .990(19) ?
C3215 C3216 . . 1.42(3) ?
C3215 H3215 . . 1.00(2) ?
C3216 H3216 . . .98(2) ?
C3221 C3222 . . 1.40(3) ?
C3221 C3226 . . 1.16(3) ?
C3222 C3223 . . 1.49(3) ?
C3222 H3222 . . 1.00(2) ?
C3223 C3224 . . 1.40(3) ?
C3223 H3223 . . 1.00(2) ?
C3224 C3225 . . 1.08(4) ?
C3224 H3224 . . 1.05(3) ?
C3225 C3226 . . 1.35(4) ?
C3225 H3225 . . 1.03(3) ?
C3226 H3226 . . 1.01(2) ?
C31 C32 . . 1.18(2) ?
C32 C33 . . 1.44(2) ?
C33 C34 . . 1.18(2) ?
P41 C411 . . 1.883(19) ?
P41 C4111 . . 1.785(13) ?
P41 C4121 . . 1.830(14) ?
C411 C421 . . 1.45(2) ?
C411 H411a . . .980(17) ?
C411 H411b . . 1.024(19) ?
C4111 C4112 . . 1.32(3) ?
C4111 C4116 . . 1.39(3) ?
C4111 C4112' . . 1.51(3) ?
C4111 C4116' . . 1.42(3) ?
C4112 C4113 . . 1.42(3) ?
C4112 C4112' . . .77(4) ?
C4112 C4113' . . 1.57(4) ?
C4112 H4112 . . .934(18) ?
C4112 H4112' . . 1.48(2) ?
C4113 C4114 . . 1.31(3) ?
C4113 C4112' . . 1.96(4) ?
C4113 C4113' . . 1.37(5) ?
C4113 C4114' . . 1.42(4) ?
C4113 C4115' . . 1.90(4) ?
C4113 H4113 . . .92(2) ?
C4114 C4115 . . 1.35(4) ?
C4114 C4114' . . 1.66(4) ?
C4114 C4115' . . 1.18(4) ?
C4114 H4114 . . .94(2) ?
C4115 C4116 . . 1.44(4) ?
C4115 C4115' . . 1.17(5) ?
C4115 C4116' . . 1.30(5) ?
C4115 H4115 . . .99(3) ?
C4115 H4115' . . 1.43(3) ?
C4116 C4115' . . 2.00(4) ?
C4116 C4116' . . .63(3) ?
C4116 H4116 . . .97(2) ?
C4116 H4116' . . .80(2) ?
C4112' C4113' . . 1.50(5) ?
C4112' H4112 . . .92(3) ?
C4112' H4112' . . .82(2) ?
C4113' C4114' . . 1.41(5) ?
C4113' H4113 . . 1.31(6) ?
C4113' H4113' . . .83(4) ?
C4114' C4115' . . 1.49(4) ?
C4114' H4114' . . .98(4) ?
C4115' C4116' . . 1.49(4) ?
C4115' H4115' . . 1.13(3) ?
C4116' H4116 . . 1.42(3) ?
C4116' H4116' . . 1.11(3) ?
C4121 C4122 . . 1.32(2) ?
C4121 C4126 . . 1.42(2) ?
C4122 C4123 . . 1.38(2) ?
C4122 H4122 . . .954(15) ?
C4123 C4124 . . 1.35(3) ?
C4123 H4123 . . .957(18) ?
C4124 C4125 . . 1.26(3) ?
C4124 H4124 . . .941(18) ?
C4125 C4126 . . 1.41(3) ?
C4125 H4125 . . .957(18) ?
C4126 H4126 . . .905(16) ?
P42 C421 . . 1.814(15) ?
P42 C4211 . . 1.777(14) ?
P42 C4221 . . 1.810(13) ?
C421 H421a . . .946(12) ?
C421 H421b . . .957(13) ?
C4211 C4212 . . 1.39(2) ?
C4211 C4216 . . 1.35(2) ?
C4212 C4213 . . 1.45(3) ?
C4212 H4212 . . .965(19) ?
C4213 C4214 . . 1.33(3) ?
C4213 H4213 . . .94(2) ?
C4214 C4215 . . 1.26(3) ?
C4214 H4214 . . .954(18) ?
C4215 C4216 . . 1.44(2) ?
C4215 H4215 . . .967(18) ?
C4216 H4216 . . 1.003(15) ?
C4221 C4222 . . 1.347(19) ?
C4221 C4226 . . 1.40(2) ?
C4222 C4223 . . 1.40(2) ?
C4222 H4222 . . .977(12) ?
C4223 C4224 . . 1.39(2) ?
C4223 H4223 . . .989(16) ?
C4224 C4225 . . 1.34(2) ?
C4224 H4224 . . .959(16) ?
C4225 C4226 . . 1.40(2) ?
C4225 H4225 . . .982(15) ?
C4226 H4226 . . .979(14) ?
C41 C42 . . 1.187(18) ?
C42 C43 . . 1.437(18) ?
C43 C44 . . 1.196(18) ?
C101 S1 . . 1.67(3) ?
C101 H101a . . .93(2) ?
C101 H101b . . .97(3) ?
C101 H101c . . .96(3) ?
C102 S1 . . 1.68(3) ?
C102 H102a . . .92(3) ?
C102 H102b . . .98(3) ?
C102 H102c . . .98(2) ?
S1 O1 . . 1.460(16) ?
C201 S2 . . 1.80(4) ?
C201 H201a . . .85(4) ?
C201 H201b . . 1.06(4) ?
C201 H201c . . .90(4) ?
C202 S2 . . 1.68(3) ?
C202 H202a . . .87(4) ?
C202 H202b . . .99(5) ?
C202 H202c . . .94(5) ?
S2 O2 . . 1.466(18) ?
C301 S3 . . 1.89(5) ?
C301 S3' . . 1.66(4) ?
C301 H301a . . 1.06(4) ?
C301 H301b . . .89(4) ?
C301 H301c . . .87(3) ?
C301 H301'a . . .82(4) ?
C301 H301'b . . 1.02(3) ?
C301 H301'c . . 1.02(3) ?
C302 S3 . . 1.60(5) ?
C302 S3' . . 1.53(4) ?
C302 H302a . . 1.01(4) ?
C302 H302b . . .97(4) ?
C302 H302c . . 1.06(4) ?
C302 H302'a . . 1.01(4) ?
C302 H302'b . . .92(4) ?
C302 H302'c . . 1.10(4) ?
S3 S3' . . 1.08(3) ?
S3 O3 . . 1.55(3) ?
S3 H302'b . . 1.67(3) ?
S3' O3 . . 1.42(2) ?
C401 S4 . . 1.72(3) ?
C401 S4' . . 1.73(3) ?
C401 H401a . . .96(3) ?
C401 H401b . . .99(3) ?
C401 H401c . . .90(3) ?
C401 H401'a . . .94(3) ?
C401 H401'b . . .94(3) ?
C401 H401'c . . 1.01(3) ?
C402 S4 . . 1.54(3) ?
C402 S4' . . 1.63(3) ?
C402 H402a . . .96(3) ?
C402 H402b . . .96(3) ?
C402 H402c . . 1.00(3) ?
C402 H402'a . . .97(3) ?
C402 H402'b . . 1.01(3) ?
C402 H402'c . . .94(3) ?
S4 S4' . . 1.19(2) ?
S4 O4 . . 1.55(2) ?
S4 H401'c . . 1.655(13) ?
S4 H402'c . . 1.513(11) ?
S4' O4 . . 1.44(2) ?
S4' H402b . . 1.590(18) ?
C501 S5 . . 1.49(4) ?
C501 H501a . . .99(3) ?
C501 H501b . . .89(4) ?
C501 H501c . . .96(3) ?
C502 S5 . . 1.76(3) ?
C502 H502a . . .89(3) ?
C502 H502b . . .96(3) ?
C502 H502c . . .93(2) ?
S5 O5 . . 1.20(2) ?
H2112 H2112' . . .55663(3) ?
H2113 H2113' . . .89317(5) ?
H221b H221'b . . .76467(3) ?
H4116 H4116' . . .504945(17) ?
H301a H301'b . . .55581(2) ?
H301b H301'a . . .79245(3) ?
H301b H301'c . . .95262(3) ?
H301c H301'a . . .95245(4) ?
H302b H302'a . . .71042(3) ?
H302c H302'c . . .57186(2) ?
H401a H401'b . . .344364(15) ?
H401b H401'a . . .87485(4) ?
H401b H401'c . . .87843(4) ?
H401c H401'a . . .87578(3) ?
H402a H402'a . . .58551(3) ?
H402c H402'b . . .61632(3) ?

loop_
_geom_contact_atom_site_label_1
_geom_contact_atom_site_label_2
_geom_contact_distance
_geom_contact_site_symmetry_1
_geom_contact_site_symmetry_2
_geom_contact_publ_flag
Pt1 C111 3.323(13) . . ?
Pt1 C1111 3.380(12) . . ?
Pt1 C1112 3.517(12) . . ?
Pt1 C1121 3.578(12) . . ?
Pt1 C1122 4.050(13) . . ?
Pt1 C121 3.343(13) . . ?
Pt1 C1211 3.543(13) . . ?
Pt1 C1212 3.744(16) . . ?
Pt1 C1221 3.413(13) . . ?
Pt1 C1222 3.803(16) . . ?
Pt1 C1224 3.851(16) . '3 566' ?
Pt1 C12 3.163(13) . . ?
Pt1 C43 3.182(13) . . ?
Pt1 H1112 3.0238(5) . . ?
Pt1 H111b 3.6097(6) . . ?
Pt1 H121b 3.6764(7) . . ?
Pt1 H1212 3.1745(6) . . ?
Pt1 H1222 3.4414(5) . . ?
Pt1 H1224 3.2300(6) . '3 566' ?
Pt2 C13 3.224(15) . . ?
Pt2 C2111 3.466(15) . . ?
Pt2 C2112' 3.86(3) . . ?
Pt2 C2121 3.48(2) . . ?
Pt2 C2126 3.64(4) . . ?
Pt2 C2126' 3.64(3) . . ?
Pt2 C211 3.31(2) . . ?
Pt2 C211' 3.35(3) . . ?
Pt2 C221 3.275(14) . . ?
Pt2 C2211 3.571(13) . . ?
Pt2 C2212 3.781(16) . . ?
Pt2 C2221 3.414(14) . . ?
Pt2 C2222 3.633(18) . . ?
Pt2 C22 3.218(15) . . ?
Pt2 S2 4.290(10) . . ?
Pt2 H211a 3.4859(6) . . ?
Pt2 H211'b 3.5630(6) . . ?
Pt2 H221a 3.6120(6) . . ?
Pt2 H221'a 3.5151(6) . . ?
Pt2 H2126 3.3128(6) . . ?
Pt2 H2126' 3.2837(6) . . ?
Pt2 H2212 3.2650(6) . . ?
Pt2 H2222 3.1735(6) . . ?
Pt2 H202c 3.7495(6) . . ?
Pt2 H402c 3.1679(6) . . ?
Pt2 H402'b 3.3965(6) . . ?
Pt3 C23 3.174(13) . . ?
Pt3 C311 3.307(14) . . ?
Pt3 C3111 3.617(12) . . ?
Pt3 C3112 4.027(13) . . ?
Pt3 C3121 3.379(12) . . ?
Pt3 C3122 3.506(15) . . ?
Pt3 C321 3.366(15) . . ?
Pt3 C3211 3.400(13) . . ?
Pt3 C3212 3.469(16) . . ?
Pt3 C3221 3.549(16) . . ?
Pt3 C32 3.192(15) . . ?
Pt3 H3112 3.7420(6) . . ?
Pt3 H3122 2.9551(6) . . ?
Pt3 H311a 3.5244(6) . . ?
Pt3 H321b 3.7175(7) . . ?
Pt3 H3212 2.8806(6) . . ?
Pt3 H3213 3.7230(6) . '3 665' ?
Pt4 C33 3.170(15) . . ?
Pt4 C411 3.283(18) . . ?
Pt4 C4111 3.481(13) . . ?
Pt4 C4112 3.67(2) . . ?
Pt4 C4112' 3.33(2) . . ?
Pt4 C4121 3.546(13) . . ?
Pt4 C4122 4.086(15) . . ?
Pt4 C421 3.324(13) . . ?
Pt4 C4211 3.413(14) . . ?
Pt4 C4212 3.610(18) . . ?
Pt4 C4221 3.501(12) . . ?
Pt4 C4222 3.655(13) . . ?
Pt4 C42 3.165(13) . . ?
Pt4 C102 3.91(2) . . ?
Pt4 H4112 3.1224(6) . . ?
Pt4 H4112' 2.8030(6) . . ?
Pt4 H411b 3.5108(6) . . ?
Pt4 H421b 3.6354(6) . . ?
Pt4 H4212 3.0449(6) . . ?
Pt4 H4222 3.1221(6) . . ?
Pt4 H102c 3.0071(6) . . ?
Pt4 H302b 3.7684(6) . . ?
Pt4 H302'a 3.5904(6) . . ?
P11 C1112 2.733(14) . . ?
P11 C1116 2.799(14) . . ?
P11 C1122 2.730(14) . . ?
P11 C1126 2.793(14) . . ?
P11 P12 3.084(5) . . ?
P11 C121 2.723(13) . . ?
P11 C11 3.101(15) . . ?
P11 H1112 2.832(4) . . ?
P11 H1122 2.860(4) . . ?
P11 H111a 2.351(4) . . ?
P11 H111b 2.351(4) . . ?
C111 C1111 2.860(18) . . ?
C111 C1121 2.874(18) . . ?
C111 P12 2.746(13) . . ?
C111 H1126 2.658(13) . . ?
C111 H121a 2.091(13) . . ?
C111 H121b 2.067(13) . . ?
C1111 C1113 2.40(2) . . ?
C1111 C1114 2.75(2) . . ?
C1111 C1115 2.37(2) . . ?
C1111 C1121 2.876(16) . . ?
C1111 H1112 2.043(13) . . ?
C1111 H1116 2.040(13) . . ?
C1112 C1114 2.37(2) . . ?
C1112 C1115 2.74(2) . . ?
C1112 C1116 2.34(2) . . ?
C1112 H1113 2.085(13) . . ?
C1113 C1115 2.41(2) . . ?
C1113 C1116 2.75(2) . . ?
C1113 H1112 2.016(16) . . ?
C1113 H1114 2.046(16) . . ?
C1114 C1116 2.38(2) . . ?
C1114 H1113 2.065(18) . . ?
C1114 H1115 2.017(18) . . ?
C1115 H1114 2.085(16) . . ?
C1115 H1116 2.007(15) . . ?
C1116 H1115 2.074(13) . . ?
C1121 C1123 2.41(2) . . ?
C1121 C1124 2.778(18) . . ?
C1121 C1125 2.407(18) . . ?
C1121 H1122 2.074(13) . . ?
C1121 H1126 2.048(12) . . ?
C1122 C1124 2.370(19) . . ?
C1122 C1125 2.72(2) . . ?
C1122 C1126 2.32(2) . . ?
C1122 H1123 2.118(14) . . ?
C1123 C1125 2.34(2) . . ?
C1123 C1126 2.72(2) . . ?
C1123 H1122 2.038(15) . . ?
C1123 H1124 2.052(15) . . ?
C1124 C1126 2.38(2) . . ?
C1124 H1123 2.023(14) . . ?
C1124 H1125 2.009(15) . . ?
C1125 H1124 2.019(16) . . ?
C1125 H1126 2.031(16) . . ?
C1126 H1125 2.092(13) . . ?
P12 C1212 2.723(14) . . ?
P12 C1216 2.760(18) . . ?
P12 C1222 2.729(16) . . ?
P12 C1226 2.80(2) . . ?
P12 C44 3.130(14) . . ?
P12 H121a 2.361(4) . . ?
P12 H121b 2.359(4) . . ?
P12 H1212 2.786(4) . . ?
P12 H1216 2.853(4) . . ?
P12 H1222 2.822(4) . . ?
C121 C1211 2.918(19) . . ?
C121 C1221 2.949(18) . . ?
C121 H111a 2.044(13) . . ?
C121 H111b 2.040(15) . . ?
C121 H1226 2.628(14) . . ?
C1211 C1213 2.37(2) . . ?
C1211 C1214 2.76(2) . . ?
C1211 C1215 2.42(2) . . ?
C1211 C1221 2.855(19) . . ?
C1211 H1212 1.948(13) . . ?
C1211 H1216 2.062(13) . . ?
C1212 C1214 2.39(2) . . ?
C1212 C1215 2.78(3) . . ?
C1212 C1216 2.33(2) . . ?
C1212 H1213 2.081(14) . . ?
C1213 C1215 2.43(3) . . ?
C1213 C1216 2.73(2) . . ?
C1213 H1212 2.07(2) . . ?
C1213 H1214 2.02(2) . . ?
C1214 C1216 2.38(2) . . ?
C1214 H1213 2.071(18) . . ?
C1214 H1215 2.018(18) . . ?
C1215 H1214 2.125(17) . . ?
C1215 H1216 1.998(17) . . ?
C1216 H1215 2.088(17) . . ?
C1221 C1223 2.33(2) . . ?
C1221 C1224 2.75(2) . . ?
C1221 C1225 2.42(3) . . ?
C1221 H1222 2.004(13) . . ?
C1221 H1226 2.058(13) . . ?
C1222 C1224 2.34(2) . . ?
C1222 C1225 2.67(3) . . ?
C1222 C1226 2.29(3) . . ?
C1222 H1223 2.030(16) . . ?
C1223 C1225 2.23(3) . . ?
C1223 C1226 2.66(3) . . ?
C1223 H1222 2.04(2) . . ?
C1223 H1224 1.96(2) . . ?
C1224 C1226 2.38(2) . . ?
C1224 H1223 1.948(18) . . ?
C1224 H1225 1.966(17) . . ?
C1225 H1224 1.98(2) . . ?
C1225 H1226 2.15(2) . . ?
C1226 H1225 2.10(2) . . ?
C11 C13 2.62(2) . . ?
C11 C44 2.712(18) . . ?
C12 C14 2.63(2) . . ?
C14 P22 3.124(14) . . ?
C14 C21 2.81(2) . . ?
C14 H2212 2.652(12) . . ?
C14 H2222 2.590(15) . . ?
C14 H402'b 2.661(13) . . ?
P21 C2112 2.92(3) . . ?
P21 C2116 3.03(3) . . ?
P21 C2112' 2.53(3) . . ?
P21 C2116' 2.52(3) . . ?
P21 C2122 3.07(4) . . ?
P21 C2126 2.85(4) . . ?
P21 C2122' 2.72(4) . . ?
P21 C2126' 2.50(3) . . ?
P21 C221 2.668(15) . . ?
P21 P22 3.094(6) . . ?
P21 C21 3.018(16) . . ?
P21 H2112' 2.601(5) . . ?
P21 H2116' 2.470(5) . . ?
P21 H211a 2.435(5) . . ?
P21 H211b 2.433(5) . . ?
P21 H211'a 2.450(5) . . ?
P21 H211'b 2.456(6) . . ?
P21 H221a 2.815(5) . . ?
P21 H221'a 2.776(5) . . ?
P21 H2126' 2.671(5) . . ?
C2111 C2113 2.70(4) . . ?
C2111 C2115 2.68(3) . . ?
C2111 C2113' 2.29(4) . . ?
C2111 C2114' 2.55(4) . . ?
C2111 C2115' 2.22(3) . . ?
C2111 C2121 2.76(3) . . ?
C2111 C2122' 2.92(4) . . ?
C2111 C211 2.64(3) . . ?
C2111 H2112 2.283(16) . . ?
C2111 H2116 2.169(16) . . ?
C2111 H2112' 1.757(15) . . ?
C2111 H2116' 1.963(16) . . ?
C2111 H2122' 2.631(17) . . ?
C2112 C2114 2.48(5) . . ?
C2112 C2115 2.72(4) . . ?
C2112 C2116 2.32(4) . . ?
C2112 C2114' 2.37(5) . . ?
C2112 C2115' 2.87(4) . . ?
C2112 C2116' 2.70(4) . . ?
C2112 H2113 2.06(3) . . ?
C2112 H2113' 1.72(3) . . ?
C2113 C2115 2.32(4) . . ?
C2113 C2116 2.74(4) . . ?
C2113 C2115' 2.99(4) . . ?
C2113 H2112 2.12(3) . . ?
C2113 H2114 1.93(3) . . ?
C2113 H2112' 2.08(3) . . ?
C2113 H2114' 2.44(3) . . ?
C2114 C2116 2.51(4) . . ?
C2114 C2112' 2.63(5) . . ?
C2114 C2115' 2.43(4) . . ?
C2114 H2113 2.09(3) . . ?
C2114 H2115 2.07(3) . . ?
C2115 C2112' 2.62(4) . . ?
C2115 C2116' 2.38(4) . . ?
C2115 H2114 2.07(3) . . ?
C2115 H2116 1.97(3) . . ?
C2115 H2113' 2.38(3) . . ?
C2115 H2115' 1.78(3) . . ?
C2116 C2112' 2.00(4) . . ?
C2116 C2113' 2.05(4) . . ?
C2116 H2115 2.01(3) . . ?
C2116 H2114' 2.53(3) . . ?
C2116 H2115' 1.85(3) . . ?
C2116 H2116' 1.94(3) . . ?
C2112' C2114' 2.35(5) . . ?
C2112' C2115' 2.65(4) . . ?
C2112' C2116' 2.33(4) . . ?
C2112' H2113 2.48(3) . . ?
C2112' H2113' 2.04(3) . . ?
C2113' C2115' 2.29(4) . . ?
C2113' C2116' 2.82(4) . . ?
C2113' H2112 2.38(3) . . ?
C2113' H2113 1.73(3) . . ?
C2113' H2114 1.85(3) . . ?
C2113' H2115 2.54(3) . . ?
C2113' H2112' 2.19(3) . . ?
C2113' H2114' 1.96(3) . . ?
C2114' C2116' 2.41(5) . . ?
C2114' H2114 1.85(3) . . ?
C2114' H2116 2.34(3) . . ?
C2114' H2113' 2.00(3) . . ?
C2114' H2115' 2.01(3) . . ?
C2115' H2114' 2.18(3) . . ?
C2115' H2116' 2.11(3) . . ?
C2116' C211 2.28(4) . . ?
C2116' H2115' 2.02(3) . . ?
C2116' H211a 2.15(3) . . ?
C2116' H211b 2.28(3) . . ?
C2116' H2122' 2.65(3) . . ?
C2121 C2123 2.74(5) . . ?
C2121 C2125 2.74(5) . . ?
C2121 C2123' 2.40(5) . . ?
C2121 C2124' 2.49(4) . . ?
C2121 C2125' 2.33(5) . . ?
C2121 C211' 2.41(4) . . ?
C2121 H211'a 2.64(2) . . ?
C2121 H211'b 2.34(2) . . ?
C2121 H2122 2.02(2) . . ?
C2121 H2126 2.32(2) . . ?
C2121 H2122' 2.29(2) . . ?
C2121 H2126' 1.75(2) . . ?
C2122 C2124 2.32(5) . . ?
C2122 C2125 2.47(6) . . ?
C2122 C2126 2.31(6) . . ?
C2122 C2125' 2.25(6) . . ?
C2122 H2123 2.12(4) . . ?
C2122 H2122' 2.21(4) . . ?
C2122 H2123' 2.28(4) . . ?
C2122 H2124' 2.48(4) . . ?
C2122 H2126' 2.24(4) . . ?
C2123 C2125 2.20(6) . . ?
C2123 C2126 2.90(6) . . ?
C2123 C2122' 2.46(6) . . ?
C2123 C2125' 2.16(6) . . ?
C2123 C2126' 2.46(6) . . ?
C2123 H2122 1.94(4) . . ?
C2123 H2124 2.07(4) . . ?
C2123 H2123' 2.02(4) . . ?
C2124 C2126 2.54(5) . . ?
C2124 C2123' 2.61(5) . . ?
C2124 C2126' 2.45(5) . . ?
C2124 H2123 2.08(4) . . ?
C2124 H2125 1.82(4) . . ?
C2124 H2125' 1.92(4) . . ?
C2125 H2124 1.83(4) . . ?
C2125 H2126 2.28(4) . . ?
C2125 H2124' 2.20(4) . . ?
C2125 H2126' 2.05(4) . . ?
C2126 C2122' 2.96(6) . . ?
C2126 C2124' 2.40(6) . . ?
C2126 H211'b 2.57(4) . . ?
C2126 H2125 2.17(4) . . ?
C2126 H2125' 1.80(4) . . ?
C2122' C2124' 2.36(5) . . ?
C2122' C2126' 2.38(5) . . ?
C2122' C211' 2.98(5) . . ?
C2122' H211'a 2.68(4) . . ?
C2122' H2123' 2.08(4) . . ?
C2122' H501a 2.57(4) . '3 666' ?
C2123' C2125' 2.56(6) . . ?
C2123' C2126' 2.69(6) . . ?
C2123' C501 2.81(6) . '3 666' ?
C2123' S5 3.06(4) . '3 666' ?
C2123' H2122 1.88(4) . . ?
C2123' H2123 1.87(4) . . ?
C2123' H2122' 2.10(4) . . ?
C2123' H2124' 1.94(4) . . ?
C2123' H501a 1.94(4) . '3 666' ?
C2124' C2126' 2.21(5) . . ?
C2124' H2122 2.53(4) . . ?
C2124' H2123 1.90(4) . . ?
C2124' H2124 2.09(4) . . ?
C2124' H2123' 2.00(4) . . ?
C2124' H2125' 2.15(4) . . ?
C2125' H2124 2.20(4) . . ?
C2125' H2125 1.78(4) . . ?
C2125' H2126 2.01(4) . . ?
C2125' H2124' 1.96(4) . . ?
C2125' H2126' 2.21(4) . . ?
C2126' H2122 2.40(4) . . ?
C2126' H2125 2.50(3) . . ?
C2126' H2126 1.71(4) . . ?
C2126' H2125' 2.31(3) . . ?
C211 P22 2.79(2) . . ?
C211 H2116' 1.68(2) . . ?
C211 H211'a 1.57(2) . . ?
C211 H211'b 2.38(2) . . ?
C211 H221a 1.97(2) . . ?
C211 H221b 1.96(2) . . ?
C211 H221'b 2.22(2) . . ?
C211' P22 2.71(3) . . ?
C211' H2116' 2.63(3) . . ?
C211' H211a 2.28(3) . . ?
C211' H221b 2.13(3) . . ?
C211' H221'a 1.85(3) . . ?
C211' H221'b 1.88(3) . . ?
C221 C2211 2.88(2) . . ?
C221 C2221 2.88(2) . . ?
C221 H211a 1.954(15) . . ?
C221 H211b 1.950(15) . . ?
C221 H211'a 1.931(15) . . ?
C221 H211'b 1.941(13) . . ?
P22 C2212 2.784(16) . . ?
P22 C2216 2.799(16) . . ?
P22 C2222 2.74(2) . . ?
P22 C2226 2.756(18) . . ?
P22 H221a 2.284(4) . . ?
P22 H221b 2.281(4) . . ?
P22 H221'a 2.290(4) . . ?
P22 H221'b 2.287(4) . . ?
P22 H2212 2.898(4) . . ?
P22 H2216 2.898(4) . . ?
P22 H2222 2.877(4) . . ?
C2211 C2213 2.38(2) . . ?
C2211 C2214 2.76(2) . . ?
C2211 C2215 2.39(2) . . ?
C2211 C2221 2.901(18) . . ?
C2211 H2212 2.063(13) . . ?
C2211 H2216 2.045(13) . . ?
C2212 C2214 2.38(2) . . ?
C2212 C2215 2.75(2) . . ?
C2212 C2216 2.36(2) . . ?
C2212 H2213 2.081(16) . . ?
C2213 C2215 2.38(2) . . ?
C2213 C2216 2.73(2) . . ?
C2213 H2212 2.002(16) . . ?
C2213 H2214 2.085(16) . . ?
C2214 C2216 2.37(3) . . ?
C2214 H2213 1.993(19) . . ?
C2214 H2215 2.056(19) . . ?
C2215 H2214 2.027(19) . . ?
C2215 H2216 2.058(18) . . ?
C2216 H221b 2.690(17) . . ?
C2216 H2215 2.064(15) . . ?
C2221 C2223 2.45(2) . . ?
C2221 C2224 2.89(2) . . ?
C2221 C2225 2.36(3) . . ?
C2221 H2222 2.072(13) . . ?
C2221 H2226 1.969(13) . . ?
C2222 C2224 2.49(2) . . ?
C2222 C2225 2.60(3) . . ?
C2222 C2226 2.21(3) . . ?
C2222 H2223 2.110(19) . . ?
C2223 C2225 2.12(4) . . ?
C2223 C2226 2.60(3) . . ?
C2223 H2222 2.16(2) . . ?
C2223 H2224 2.00(2) . . ?
C2224 C2226 2.37(3) . . ?
C2224 H2223 2.10(2) . . ?
C2224 H2225 1.82(2) . . ?
C2225 H2224 2.00(3) . . ?
C2225 H2226 1.97(3) . . ?
C2226 H2225 2.099(18) . . ?
C21 C23 2.62(2) . . ?
C21 H202c 2.443(15) . . ?
C21 H402c 2.621(15) . . ?
C22 C24 2.59(2) . . ?
C22 H2112 2.637(15) . . ?
C22 H202c 2.265(15) . . ?
C24 P32 3.059(15) . . ?
C24 C31 2.787(18) . . ?
P31 C3112 2.737(14) . . ?
P31 C3116 2.787(14) . . ?
P31 C3122 2.739(16) . . ?
P31 C3126 2.801(16) . . ?
P31 P32 3.082(5) . . ?
P31 C321 2.711(16) . . ?
P31 C31 3.199(14) . . ?
P31 H3112 2.853(4) . . ?
P31 H3116 2.890(4) . . ?
P31 H3122 2.883(4) . . ?
P31 H311a 2.356(4) . . ?
P31 H311b 2.355(4) . . ?
C311 C3111 2.929(18) . . ?
C311 C3121 2.83(2) . . ?
C311 P32 2.769(14) . . ?
C311 H3116 2.599(14) . . ?
C311 H321a 2.071(13) . . ?
C311 H321b 2.031(15) . . ?
C3111 C3113 2.342(19) . . ?
C3111 C3114 2.725(19) . . ?
C3111 C3115 2.37(2) . . ?
C3111 C3121 2.846(18) . . ?
C3111 H3112 2.072(13) . . ?
C3111 H3116 2.049(12) . . ?
C3112 C3114 2.41(2) . . ?
C3112 C3115 2.77(2) . . ?
C3112 C3116 2.38(2) . . ?
C3112 H3113 2.059(14) . . ?
C3113 C3115 2.33(2) . . ?
C3113 C3116 2.69(2) . . ?
C3113 H3112 2.099(15) . . ?
C3113 H3114 1.985(15) . . ?
C3114 C3116 2.35(2) . . ?
C3114 H3113 2.049(16) . . ?
C3114 H3115 1.990(16) . . ?
C3115 H3114 2.097(15) . . ?
C3115 H3116 2.044(15) . . ?
C3116 H3115 2.059(13) . . ?
C3121 C3123 2.42(2) . . ?
C3121 C3124 2.79(2) . . ?
C3121 C3125 2.38(2) . . ?
C3121 H3122 2.124(13) . . ?
C3121 H3126 2.006(13) . . ?
C3122 C3124 2.41(2) . . ?
C3122 C3125 2.73(2) . . ?
C3122 C3126 2.39(2) . . ?
C3122 H3123 2.085(15) . . ?
C3123 C3125 2.31(3) . . ?
C3123 C3126 2.72(2) . . ?
C3123 H3122 2.14(2) . . ?
C3123 H3124 1.91(2) . . ?
C3124 C3126 2.38(2) . . ?
C3124 H3123 2.09(2) . . ?
C3124 H3125 1.97(2) . . ?
C3125 H3124 2.140(18) . . ?
C3125 H3126 1.982(18) . . ?
C3126 H3125 2.057(15) . . ?
P32 C3212 2.704(17) . . ?
P32 C3216 2.750(18) . . ?
P32 C3222 2.80(2) . . ?
P32 C3226 2.63(3) . . ?
P32 H321a 2.369(4) . . ?
P32 H321b 2.369(4) . . ?
P32 H3212 2.818(4) . . ?
P32 H3216 2.894(4) . . ?
P32 H3222 2.882(4) . . ?
P32 H3226 2.806(4) . . ?
C321 C3211 2.92(2) . . ?
C321 C3221 2.93(2) . . ?
C321 H311a 2.064(15) . . ?
C321 H311b 2.075(15) . . ?
C3211 C3213 2.34(2) . . ?
C3211 C3214 2.73(2) . . ?
C3211 C3215 2.38(2) . . ?
C3211 C3221 2.88(2) . . ?
C3211 H3212 1.967(13) . . ?
C3211 H3216 2.057(13) . . ?
C3211 H3226 2.619(13) . . ?
C3212 C3214 2.32(3) . . ?
C3212 C3215 2.66(3) . . ?
C3212 C3216 2.27(3) . . ?
C3212 H3213 2.109(16) . . ?
C3213 C3215 2.29(3) . . ?
C3213 C3216 2.69(3) . . ?
C3213 H3212 2.001(19) . . ?
C3213 H3214 2.04(2) . . ?
C3214 C3216 2.41(3) . . ?
C3214 H3213 1.89(2) . . ?
C3214 H3215 2.10(2) . . ?
C3215 H3214 1.99(2) . . ?
C3215 H3216 2.06(2) . . ?
C3216 H3215 2.091(18) . . ?
C3216 H3226 2.62(2) . . ?
C3221 C3223 2.46(3) . . ?
C3221 C3224 2.66(3) . . ?
C3221 C3225 2.23(3) . . ?
C3221 H3222 2.060(15) . . ?
C3221 H3226 1.923(15) . . ?
C3222 C3224 2.42(3) . . ?
C3222 C3225 2.58(3) . . ?
C3222 C3226 2.16(3) . . ?
C3222 H3223 2.15(2) . . ?
C3223 C3225 2.15(4) . . ?
C3223 C3226 2.57(4) . . ?
C3223 H3222 2.22(2) . . ?
C3223 H3224 2.01(3) . . ?
C3224 C3226 2.13(4) . . ?
C3224 H3223 2.17(2) . . ?
C3224 H3225 1.65(2) . . ?
C3225 H3224 1.91(4) . . ?
C3225 H3226 1.94(3) . . ?
C3226 H3225 2.11(2) . . ?
C31 C33 2.62(2) . . ?
C32 C34 2.62(2) . . ?
C32 H301'b 2.585(13) . . ?
C34 P42 3.075(13) . . ?
C34 C41 2.828(18) . . ?
C34 H4222 2.572(12) . . ?
P41 C4112 2.74(2) . . ?
P41 C4116 2.68(2) . . ?
P41 C4112' 2.61(3) . . ?
P41 C4116' 2.92(3) . . ?
P41 C4122 2.712(16) . . ?
P41 C4126 2.844(19) . . ?
P41 P42 3.106(6) . . ?
P41 C421 2.742(14) . . ?
P41 C41 3.060(13) . . ?
P41 H4112 2.835(4) . . ?
P41 H4116 2.786(4) . . ?
P41 H4112' 2.658(4) . . ?
P41 H4122 2.789(4) . . ?
P41 H411a 2.399(4) . . ?
P41 H411b 2.403(4) . . ?
P41 H421b 2.877(4) . . ?
C411 C4111 2.94(2) . . ?
C411 C4121 2.93(2) . . ?
C411 P42 2.689(18) . . ?
C411 H421a 1.974(18) . . ?
C411 H421b 1.93(2) . . ?
C4111 C4113 2.38(3) . . ?
C4111 C4114 2.77(2) . . ?
C4111 C4115 2.43(3) . . ?
C4111 C4113' 2.61(4) . . ?
C4111 C4114' 2.96(4) . . ?
C4111 C4115' 2.50(3) . . ?
C4111 C4121 2.855(18) . . ?
C4111 H4112 1.961(13) . . ?
C4111 H4116 2.078(13) . . ?
C4111 H4112' 2.103(12) . . ?
C4111 H4116' 2.103(13) . . ?
C4112 C4114 2.38(3) . . ?
C4112 C4115 2.73(3) . . ?
C4112 C4116 2.34(3) . . ?
C4112 C4114' 2.31(4) . . ?
C4112 C4115' 2.51(3) . . ?
C4112 C4116' 2.18(3) . . ?
C4112 H4113 2.03(2) . . ?
C4112 H4113' 2.26(2) . . ?
C4113 C4115 2.32(4) . . ?
C4113 C4116 2.73(3) . . ?
C4113 C4116' 2.44(4) . . ?
C4113 H4112 2.04(2) . . ?
C4113 H4114 1.99(2) . . ?
C4113 H4112' 2.66(2) . . ?
C4113 H4113' 1.84(2) . . ?
C4113 H4114' 2.24(2) . . ?
C4114 C4116 2.41(3) . . ?
C4114 C4112' 2.97(4) . . ?
C4114 C4113' 2.47(4) . . ?
C4114 C4116' 2.13(4) . . ?
C4114 H4113 1.95(2) . . ?
C4114 H4115 2.07(2) . . ?
C4114 H4114' 2.12(2) . . ?
C4114 H4115' 1.94(2) . . ?
C4115 C4114' 2.52(4) . . ?
C4115 H4114 1.95(3) . . ?
C4115 H4116 2.09(3) . . ?
C4115 H4116' 1.66(3) . . ?
C4116 C4112' 2.73(3) . . ?
C4116 H4115 2.08(2) . . ?
C4116 H4115' 2.48(2) . . ?
C4112' C4114' 2.51(5) . . ?
C4112' C4115' 2.88(4) . . ?
C4112' C4116' 2.51(3) . . ?
C4112' H4113 2.39(3) . . ?
C4112' H4113' 2.17(3) . . ?
C4113' C4115' 2.51(4) . . ?
C4113' C4116' 2.95(4) . . ?
C4113' H4112 1.87(3) . . ?
C4113' H4112' 1.98(4) . . ?
C4113' H4114' 2.24(3) . . ?
C4114' C4116' 2.58(4) . . ?
C4114' H4113 1.57(4) . . ?
C4114' H4114 2.11(5) . . ?
C4114' H4113' 1.81(3) . . ?
C4114' H4115' 2.41(3) . . ?
C4114' H302c 2.16(3) . '3 565' ?
C4114' H302'c 2.45(3) . '3 565' ?
C4115' H4113 2.57(3) . . ?
C4115' H4114 1.81(4) . . ?
C4115' H4115 1.75(3) . . ?
C4115' H4114' 1.95(3) . . ?
C4115' H4116' 2.32(3) . . ?
C4115' H302c 2.70(3) . '3 565' ?
C4116' H4115 1.99(3) . . ?
C4116' H4115' 2.06(3) . . ?
C4121 C4123 2.34(2) . . ?
C4121 C4124 2.73(2) . . ?
C4121 C4125 2.38(2) . . ?
C4121 H4122 1.990(12) . . ?
C4121 H4126 2.062(12) . . ?
C4122 C4124 2.37(2) . . ?
C4122 C4125 2.67(2) . . ?
C4122 C4126 2.37(2) . . ?
C4122 H4123 1.999(15) . . ?
C4123 C4125 2.26(3) . . ?
C4123 C4126 2.73(2) . . ?
C4123 H4122 2.015(18) . . ?
C4123 H4124 1.909(18) . . ?
C4124 C4126 2.37(3) . . ?
C4124 H4123 2.04(2) . . ?
C4124 H4125 1.87(2) . . ?
C4125 H4124 1.987(18) . . ?
C4125 H4126 2.038(18) . . ?
C4126 H4125 2.074(19) . . ?
P42 C4212 2.756(18) . . ?
P42 C4216 2.790(18) . . ?
P42 C4222 2.736(14) . . ?
P42 C4226 2.807(15) . . ?
P42 H421a 2.340(4) . . ?
P42 H421b 2.339(4) . . ?
P42 H4212 2.827(4) . . ?
P42 H4222 2.852(4) . . ?
C421 C4211 2.82(2) . . ?
C421 C4221 2.87(2) . . ?
C421 H411a 2.080(15) . . ?
C421 H411b 2.062(14) . . ?
C4211 C4213 2.50(2) . . ?
C4211 C4214 2.83(2) . . ?
C4211 C4215 2.44(2) . . ?
C4211 C4221 2.904(18) . . ?
C4211 H4212 2.030(13) . . ?
C4211 H4216 2.028(13) . . ?
C4212 C4214 2.39(3) . . ?
C4212 C4215 2.68(3) . . ?
C4212 C4216 2.29(2) . . ?
C4212 H4213 2.060(18) . . ?
C4213 C4215 2.26(3) . . ?
C4213 C4216 2.72(3) . . ?
C4213 H4212 2.11(2) . . ?
C4213 H4214 1.97(2) . . ?
C4214 C4216 2.36(2) . . ?
C4214 H4213 2.02(2) . . ?
C4214 H4215 1.939(19) . . ?
C4215 H4214 1.928(18) . . ?
C4215 H4216 2.117(18) . . ?
C4216 H4215 2.067(17) . . ?
C4221 C4223 2.37(2) . . ?
C4221 C4224 2.79(2) . . ?
C4221 C4225 2.44(2) . . ?
C4221 H4222 2.041(13) . . ?
C4221 H4226 2.064(13) . . ?
C4222 C4224 2.43(2) . . ?
C4222 C4225 2.77(2) . . ?
C4222 C4226 2.36(2) . . ?
C4222 H4223 2.086(14) . . ?
C4223 C4225 2.36(2) . . ?
C4223 C4226 2.72(2) . . ?
C4223 H4222 2.051(15) . . ?
C4223 H4224 2.058(15) . . ?
C4224 C4226 2.37(2) . . ?
C4224 H4223 2.046(15) . . ?
C4224 H4225 2.017(15) . . ?
C4225 H4224 1.991(16) . . ?
C4225 H4226 2.067(16) . . ?
C4226 H4216 2.677(14) . . ?
C4226 H4225 2.084(15) . . ?
C41 C43 2.624(18) . . ?
C41 H4112' 2.671(13) . . ?
C42 C44 2.633(18) . . ?
C101 C102 2.53(4) . . ?
C101 O1 2.58(3) . . ?
C101 H102b 2.66(3) . . ?
C101 H102c 2.62(3) . . ?
C102 O1 2.56(3) . . ?
C102 H101b 2.61(2) . . ?
S1 H101a 2.189(7) . . ?
S1 H101b 2.192(6) . . ?
S1 H101c 2.186(7) . . ?
S1 H102a 2.206(8) . . ?
S1 H102b 2.209(8) . . ?
S1 H102c 2.208(8) . . ?
O1 O01 2.91(2) . . ?
O1 H1126 2.512(15) . '3 566' ?
O1 H4226 2.570(14) . 4 ?
C201 C202 2.84(5) . . ?
C201 O2 2.63(4) . . ?
C202 O2 2.70(4) . . ?
S2 H201a 2.231(12) . . ?
S2 H201b 2.220(12) . . ?
S2 H201c 2.242(13) . . ?
S2 H202a 2.120(11) . . ?
S2 H202b 2.125(9) . . ?
S2 H202c 2.158(9) . . ?
O2 H221'b 2.644(15) . '4 564' ?
O2 H2216 2.339(16) . '4 564' ?
O2 H3116 2.699(16) . '3 665' ?
O2 H3124 2.510(16) . '2 655' ?
O2 H201c 2.690(17) . . ?
C301 C302 2.74(6) . . ?
C301 O3 2.54(4) . . ?
C302 O3 2.53(4) . . ?
C302 H4114' 2.36(4) . '3 565' ?
S3 H201b 2.82(2) . . ?
S3 H301a 2.25(3) . . ?
S3 H301b 2.31(3) . . ?
S3 H301c 2.40(3) . . ?
S3 H301'a 2.54(3) . . ?
S3 H301'b 2.42(3) . . ?
S3 H301'c 1.76(3) . . ?
S3 H302a 2.31(3) . . ?
S3 H302b 2.24(3) . . ?
S3 H302c 2.22(3) . . ?
S3 H302'a 2.45(3) . . ?
S3 H302'c 2.42(3) . . ?
S3' H301a 2.290(13) . . ?
S3' H301b 2.293(13) . . ?
S3' H301c 1.754(13) . . ?
S3' H301'a 2.162(13) . . ?
S3' H301'b 2.203(13) . . ?
S3' H301'c 2.108(13) . . ?
S3' H302a 1.733(13) . . ?
S3' H302b 2.296(13) . . ?
S3' H302c 2.339(13) . . ?
S3' H302'a 2.177(13) . . ?
S3' H302'b 2.122(13) . . ?
S3' H302'c 2.282(13) . . ?
O3 H301'c 2.692(17) . . ?
C401 C402 2.59(4) . . ?
C401 O4 2.68(3) . . ?
C402 O4 2.45(3) . . ?
C402 H401'c 2.67(3) . . ?
S4 H401a 2.219(13) . . ?
S4 H401b 2.225(12) . . ?
S4 H401c 2.216(13) . . ?
S4 H401'a 2.435(12) . . ?
S4 H401'b 2.315(13) . . ?
S4 H402a 2.127(12) . . ?
S4 H402b 2.114(12) . . ?
S4 H402c 2.124(10) . . ?
S4 H402'a 2.292(13) . . ?
S4 H402'b 2.271(10) . . ?
S4' H101b 2.857(19) . . ?
S4' H401a 2.326(17) . . ?
S4' H401b 2.518(18) . . ?
S4' H401c 1.706(17) . . ?
S4' H401'a 2.291(17) . . ?
S4' H401'b 2.243(17) . . ?
S4' H401'c 2.275(18) . . ?
S4' H402a 2.336(18) . . ?
S4' H402c 2.401(18) . . ?
S4' H402'a 2.193(18) . . ?
S4' H402'b 2.225(18) . . ?
S4' H402'c 2.199(19) . . ?
O4 O01 2.62(2) . . ?
O4 H102b 2.667(18) . . ?
O4 H402b 2.666(16) . . ?
O4 H402'c 2.679(16) . . ?
C501 C502 2.70(4) . . ?
C501 O5 2.26(4) . . ?
C501 H2123' 2.14(3) . '3 666' ?
C502 O5 2.53(3) . . ?
S5 H2123' 2.622(12) . '3 666' ?
S5 H501a 2.005(12) . . ?
S5 H501b 1.998(16) . . ?
S5 H501c 2.038(12) . . ?
S5 H502a 2.174(13) . . ?
S5 H502b 2.162(12) . . ?
S5 H502c 2.206(12) . . ?
O5 H2115 2.40(2) . '2 645' ?
O5 H2114' 2.67(2) . '2 645' ?
O5 H3114 2.66(2) . 4 ?
O5 H4215 2.59(2) . 4 ?
O5 H4223 2.62(2) . . ?
O5 H501b 2.60(2) . . ?
O5 H501c 2.46(2) . . ?
O5 H502b 2.63(2) . . ?
O01 H1226 2.672(14) . '3 566' ?
O01 H4225 2.455(13) . 4 ?
H1112 H1113 2.33786(9) . . ?
H1113 H1114 2.35603(9) . . ?
H1114 H1115 2.32876(9) . . ?
H1115 H1116 2.36783(9) . . ?
H1116 H111a 2.13764(10) . . ?
H1122 H1123 2.37492(8) . . ?
H1123 H1124 2.33918(11) . . ?
H1124 H1125 2.28319(9) . . ?
H1125 H1126 2.35318(7) . . ?
H1126 H111b 2.29701(9) . . ?
H111a H111b 1.55149(6) . . ?
H111a H121b 2.30822(9) . . ?
H111b H121a 2.30641(7) . . ?
H121a H121b 1.55109(6) . . ?
H121a H1226 2.04569(8) . . ?
H1212 H1213 2.37191(8) . . ?
H1213 H1214 2.35502(9) . . ?
H1214 H1215 2.33936(11) . . ?
H1215 H1216 2.39978(8) . . ?
H1222 H1223 2.32403(10) . . ?
H1223 H1224 2.20687(8) . . ?
H1223 H101c 2.20474(8) . . ?
H1224 H1225 2.30237(11) . . ?
H1225 H402b 2.31338(10) . '3 566' ?
H2112 H2113 2.32604(8) . . ?
H2112 H2113' 2.35946(8) . . ?
H2113 H2114 2.25560(12) . . ?
H2113 H3226 1.91546(10) . . ?
H2114 H2113' 1.71631(6) . . ?
H2114 H2114' 1.28395(7) . . ?
H2115 H2116 2.18714(8) . . ?
H2115 H2114' 1.26497(5) . . ?
H2115 H2115' 1.31024(6) . . ?
H2116 H2115' 1.81142(8) . . ?
H2116 H2116' 1.91284(9) . . ?
H2116 H211a 2.26030(9) . . ?
H2112' H2113' 2.37648(9) . . ?
H2113' H2114' 2.37073(14) . . ?
H2116' H211a 1.70972(7) . . ?
H2116' H211b 1.44415(6) . . ?
H2116' H211'a 2.31717(10) . . ?
H211a H211b 1.55144(6) . . ?
H211a H221b 2.17538(8) . . ?
H211a H221'a 1.17378(4) . . ?
H211b H211'a 1.08017(4) . . ?
H211b H221a 2.15618(7) . . ?
H211b H221b 2.27315(9) . . ?
H211b H221'a 1.66611(7) . . ?
H211'a H211'b 1.55126(6) . . ?
H211'a H221a 1.62296(7) . . ?
H211'a H221'a 2.15896(7) . . ?
H211'a H221'b 2.23683(9) . . ?
H211'b H221a 1.17332(6) . . ?
H211'b H221'b 2.17567(12) . . ?
H211'b H2126 2.35248(14) . . ?
H221a H221b 1.55123(8) . . ?
H221a H221'a 1.80651(7) . . ?
H221a H221'b 1.00922(6) . . ?
H221b H221'a 1.01611(4) . . ?
H221b H2216 2.23413(9) . . ?
H221'a H221'b 1.55149(7) . . ?
H221'b H2226 2.22263(7) . . ?
H2122 H2123 2.30020(8) . . ?
H2122 H2122' 1.91496(12) . . ?
H2122 H3225 2.38128(8) . . ?
H2123 H2123' 1.84334(12) . . ?
H2123 H2124' 1.71944(6) . . ?
H2124 H2125 2.11100(9) . . ?
H2124 H2124' 1.54363(9) . . ?
H2124 H2125' 2.27105(9) . . ?
H2125 H2125' 1.51940(7) . . ?
H2126 H2125' 2.07389(7) . . ?
H2126 H2126' 1.86693(6) . . ?
H2123' H2124' 2.19940(8) . . ?
H2123' H501a 1.20800(6) . '3 666' ?
H2123' H502c 2.37861(12) . '3 666' ?
H2212 H2213 2.37388(10) . . ?
H2213 H2214 2.31388(11) . . ?
H2214 H2215 2.33262(9) . . ?
H2215 H2216 2.36438(10) . . ?
H2222 H2223 2.38472(9) . . ?
H2223 H2224 2.38102(10) . . ?
H2224 H2225 2.19115(10) . . ?
H2225 H2226 2.28775(8) . . ?
H3112 H3113 2.37008(8) . . ?
H3113 H3114 2.28053(10) . . ?
H3114 H3115 2.37667(9) . . ?
H3115 H3116 2.37873(8) . . ?
H3116 H311a 2.38368(11) . . ?
H3116 H311b 2.35180(8) . . ?
H3122 H3123 2.36195(10) . . ?
H3122 H502b 2.34885(11) . . ?
H3123 H3124 2.26844(9) . . ?
H3124 H3125 2.39391(9) . . ?
H3125 H3126 2.35690(9) . . ?
H3126 H311b 2.30523(11) . . ?
H311a H311b 1.55142(7) . . ?
H311a H321a 2.32506(7) . . ?
H311b H321b 2.32088(10) . . ?
H321a H321b 1.55110(6) . . ?
H321b H3222 2.24127(11) . . ?
H3212 H3213 2.37271(10) . . ?
H3213 H3214 2.27595(9) . . ?
H3214 H3215 2.31005(8) . . ?
H3215 H3216 2.34937(10) . . ?
H3223 H3224 2.38182(15) . . ?
H3224 H3225 2.01337(7) . . ?
H3225 H3226 2.27818(10) . . ?
H4112 H4113 2.34785(7) . . ?
H4112 H4112' 1.01212(4) . . ?
H4112 H4113' 2.32309(10) . . ?
H4113 H4114 2.30789(8) . . ?
H4113 H4113' 1.30384(5) . . ?
H4113 H4114' 2.15494(9) . . ?
H4114 H4115 2.31839(9) . . ?
H4114 H4114' 2.16165(10) . . ?
H4114 H4115' 2.15021(8) . . ?
H4115 H4116 2.35367(8) . . ?
H4115 H4115' 1.23530(7) . . ?
H4115 H4116' 1.88724(7) . . ?
H4116 H411a 2.35196(9) . . ?
H4113' H4114' 2.37214(10) . . ?
H4114' H302c 1.37509(5) . '3 565' ?
H4114' H302'b 1.95042(8) . '3 565' ?
H4114' H302'c 1.78401(6) . '3 565' ?
H4122 H4123 2.26080(8) . . ?
H4123 H4124 2.22319(11) . . ?
H4124 H4125 2.24777(12) . . ?
H4125 H4126 2.37589(9) . . ?
H4126 H411b 2.17475(8) . . ?
H411a H411b 1.55109(5) . . ?
H411a H421a 2.36572(9) . . ?
H411a H421b 2.29231(7) . . ?
H411b H421a 2.29886(10) . . ?
H421a H421b 1.55116(8) . . ?
H421a H4226 2.19533(8) . . ?
H4212 H4213 2.36438(11) . . ?
H4213 H4214 2.31697(8) . . ?
H4214 H4215 2.24486(12) . . ?
H4215 H4216 2.36560(11) . . ?
H4222 H4223 2.37012(9) . . ?
H4223 H4224 2.35165(13) . . ?
H4224 H4225 2.29371(9) . . ?
H4225 H4226 2.38412(9) . . ?
H101a H101b 1.55151(5) . . ?
H101a H101c 1.55159(8) . . ?
H101b H101c 1.55151(6) . . ?
H101b H102b 2.36279(8) . . ?
H102a H102b 1.55057(9) . . ?
H102a H102c 1.55114(7) . . ?
H102b H102c 1.55178(6) . . ?
H102b H502a 2.19872(9) . . ?
H201a H201b 1.55156(8) . . ?
H201a H201c 1.55148(8) . . ?
H201b H201c 1.55159(8) . . ?
H202a H202b 1.55115(5) . . ?
H202a H202c 1.55139(5) . . ?
H202b H202c 1.55113(8) . . ?
H202b H301b 1.95959(12) . . ?
H202b H301'c 2.08534(11) . . ?
H301a H301b 1.55139(6) . . ?
H301a H301c 1.55138(8) . . ?
H301a H301'a 1.68904(6) . . ?
H301a H301'c 1.16455(8) . . ?
H301b H301c 1.55136(7) . . ?
H301b H301'b 1.68607(9) . . ?
H301c H301'b 1.16439(6) . . ?
H301c H301'c 1.89248(8) . . ?
H301'a H301'b 1.55177(5) . . ?
H301'a H301'c 1.55155(5) . . ?
H301'b H301'c 1.55205(10) . . ?
H302a H302b 1.55114(8) . . ?
H302a H302c 1.55651(5) . . ?
H302a H302'a 1.02849(4) . . ?
H302a H302'b 1.89831(8) . . ?
H302a H302'c 1.15761(4) . . ?
H302b H302c 1.55642(6) . . ?
H302b H302'b 1.02861(7) . . ?
H302b H302'c 1.65599(6) . . ?
H302c H302'a 1.68426(8) . . ?
H302c H302'b 1.12829(4) . . ?
H302'a H302'b 1.55135(8) . . ?
H302'a H302'c 1.53238(6) . . ?
H302'b H302'c 1.53246(7) . . ?
H401a H401b 1.55134(9) . . ?
H401a H401c 1.55119(5) . . ?
H401a H401'a 1.65150(10) . . ?
H401a H401'c 1.32816(5) . . ?
H401b H401c 1.55123(5) . . ?
H401b H401'b 1.63938(8) . . ?
H401c H401'b 1.32663(5) . . ?
H401c H401'c 1.87162(8) . . ?
H401'a H401'b 1.55127(10) . . ?
H401'a H401'c 1.55137(6) . . ?
H401'b H401'c 1.55110(6) . . ?
H402a H402b 1.55131(6) . . ?
H402a H402c 1.55138(6) . . ?
H402a H402'b 1.67446(6) . . ?
H402a H402'c 1.13796(5) . . ?
H402b H402c 1.55091(5) . . ?
H402b H402'a 1.13896(4) . . ?
H402b H402'b 1.11120(4) . . ?
H402b H402'c 1.89806(8) . . ?
H402c H402'a 1.65217(6) . . ?
H402c H402'c 1.11271(5) . . ?
H402'a H402'b 1.55132(6) . . ?
H402'a H402'c 1.55129(6) . . ?
H402'b H402'c 1.55098(6) . . ?
H501a H501b 1.55123(5) . . ?
H501a H501c 1.54554(10) . . ?
H501b H501c 1.54558(5) . . ?
H502a H502b 1.55124(6) . . ?
H502a H502c 1.55142(5) . . ?
H502b H502c 1.55170(6) . . ?

loop_
_geom_hbond_atom_site_label_D
_geom_hbond_atom_site_label_H
_geom_hbond_atom_site_label_A
_geom_hbond_site_symmetry_D
_geom_hbond_site_symmetry_H
_geom_hbond_site_symmetry_A
_geom_hbond_distance_DH
_geom_hbond_distance_HA
_geom_hbond_distance_DA
_geom_hbond_angle_DHA
_geom_hbond_publ_flag
? ? ? ? ? ? ? ? ? ? ?

loop_
_geom_torsion_atom_site_label_1
_geom_torsion_atom_site_label_2
_geom_torsion_atom_site_label_3
_geom_torsion_atom_site_label_4
_geom_torsion_site_symmetry_1
_geom_torsion_site_symmetry_2
_geom_torsion_site_symmetry_3
_geom_torsion_site_symmetry_4
_geom_torsion
_geom_torsion_publ_flag
? ? ? ? ? ? ? ? ? ?
